data_4080317
loop_
_publ_author_name
'Mora, Elsa'
'Maria, Leonor'
'Biswas, Biplab'
'Camp, Cl\'ement'
'Santos, Isabel C.'
'P\'ecaut, Jacques'
'Cruz, Adelaide'
'Carretas, Jos\'e M.'
'Mar\,calo, Joaquim'
'Mazzanti, Marinella'

_publ_section_title
;
 Diamine Bis(phenolate) as Supporting Ligands in Organoactinide(IV)
 Chemistry. Synthesis, Structural Characterization, and Reactivity of
 Stable Dialkyl Derivatives
;
_journal_issue 5
_journal_name_full Organometallics
_journal_page_first 1409
_journal_paper_doi 10.1021/om3010806
_journal_volume 32
_journal_year 2013
_chemical_formula_sum 'C70.5 H111.75 N5.25 O4 U'
_chemical_formula_weight 1334.93
_chemical_name_systematic
; 
 ? 
;
_space_group_IT_number 2
_symmetry_cell_setting triclinic
_symmetry_space_group_name_Hall '-P 1'
_symmetry_space_group_name_H-M 'P -1'
_atom_sites_solution_hydrogens geom
_atom_sites_solution_primary direct
_atom_sites_solution_secondary difmap
_audit_creation_method SHELXL-97
_cell_angle_alpha 85.198(2)
_cell_angle_beta 78.323(2)
_cell_angle_gamma 60.699(3)
_cell_formula_units_Z 4
_cell_length_a 15.1010(4)
_cell_length_b 15.3382(5)
_cell_length_c 36.8413(6)
_cell_measurement_reflns_used 26755
_cell_measurement_temperature 150(2)
_cell_measurement_theta_max 31.7185
_cell_measurement_theta_min 3.3262
_cell_volume 7286.3(4)
_computing_cell_refinement
;
CrysAlisPro, Oxford Diffraction Ltd.,
Version 1.171.33.41 (release 06-05-2009 CrysAlis171 .NET)
(compiled May  6 2009,17:20:42)
;
_computing_data_collection
;
CrysAlisPro, Oxford Diffraction Ltd.,
Version 1.171.33.41 (release 06-05-2009 CrysAlis171 .NET)
(compiled May  6 2009,17:20:42)
;
_computing_data_reduction
;
CrysAlisPro, Oxford Diffraction Ltd.,
Version 1.171.33.41 (release 06-05-2009 CrysAlis171 .NET)
(compiled May  6 2009,17:20:42)
;
_computing_structure_refinement 'SHELXL-97 (Sheldrick, 1997)'
_computing_structure_solution 'SHELXS-97 (Sheldrick, 1990)'
_diffrn_ambient_temperature 150(2)
_diffrn_detector_area_resol_mean 15.9653
_diffrn_measured_fraction_theta_full 0.986
_diffrn_measured_fraction_theta_max 0.986
_diffrn_measurement_details
;
  1 omega  -66.00    7.50   0.7500   20.0000
omega____ theta____ kappa____ phi______ frames
    -       -0.7031   37.0000  -60.0000 98

  2 omega  -26.00   22.75   0.7500   20.0000
omega____ theta____ kappa____ phi______ frames
    -       -0.7031  -77.0000  120.0000 65

  3 omega   18.00   84.00   0.7500   20.0000
omega____ theta____ kappa____ phi______ frames
    -       -0.7031   37.0000  -60.0000 88

  4 omega   73.00  100.00   0.7500   20.0000
omega____ theta____ kappa____ phi______ frames
    -       36.5792  125.0000  -30.0000 36

  5 omega   73.00  109.00   0.7500   20.0000
omega____ theta____ kappa____ phi______ frames
    -       36.5792  125.0000  -60.0000 48

  6 omega   -6.00  102.00   0.7500   20.0000
omega____ theta____ kappa____ phi______ frames
    -       36.5792   77.0000 -120.0000 144

  7 omega   80.00  117.50   0.7500   20.0000
omega____ theta____ kappa____ phi______ frames
    -       36.5792  125.0000   60.0000 50

  8 omega   89.00  119.75   0.7500   20.0000
omega____ theta____ kappa____ phi______ frames
    -       36.5792  147.0000  107.0000 41

  9 omega  -28.00    8.00   0.7500   20.0000
omega____ theta____ kappa____ phi______ frames
    -      -37.9855  -77.0000 -120.0000 48

 10 omega -123.00  -27.00   0.7500   20.0000
omega____ theta____ kappa____ phi______ frames
    -      -37.9855  -37.0000  -30.0000 128

 11 omega -121.00  -72.25   0.7500   20.0000
omega____ theta____ kappa____ phi______ frames
    -      -37.9855  -77.0000 -120.0000 65

 12 omega  -62.00   47.50   0.7500   20.0000
omega____ theta____ kappa____ phi______ frames
    -      -37.9855   77.0000   90.0000 146

 13 omega -109.00   -9.25   0.7500   20.0000
omega____ theta____ kappa____ phi______ frames
    -      -37.9855  125.0000   90.0000 133

 14 omega  -22.00    5.00   0.7500   20.0000
omega____ theta____ kappa____ phi______ frames
    -      -37.9855  -37.0000  -30.0000 36

;
_diffrn_measurement_device_type 'Xcalibur, Sapphire3'
_diffrn_measurement_method '\w scans'
_diffrn_radiation_monochromator graphite
_diffrn_radiation_source 'fine-focus sealed tube'
_diffrn_radiation_type MoK\a
_diffrn_radiation_wavelength 0.71073
_diffrn_reflns_av_R_equivalents 0.0498
_diffrn_reflns_av_sigmaI/netI 0.1291
_diffrn_reflns_limit_h_max 20
_diffrn_reflns_limit_h_min -20
_diffrn_reflns_limit_k_max 20
_diffrn_reflns_limit_k_min -20
_diffrn_reflns_limit_l_max 49
_diffrn_reflns_limit_l_min -45
_diffrn_reflns_number 78136
_diffrn_reflns_theta_full 28.28
_diffrn_reflns_theta_max 28.28
_diffrn_reflns_theta_min 3.34
_exptl_absorpt_coefficient_mu 2.273
_exptl_absorpt_correction_T_max 0.9106
_exptl_absorpt_correction_T_min 0.3558
_exptl_absorpt_correction_type multi-scan
_exptl_absorpt_process_details
;
CrysAlisPro, Oxford Diffraction Ltd.,
Version 1.171.33.41 (release 06-05-2009 CrysAlis171 .NET)
(compiled May  6 2009,17:20:42)
Empirical absorption correction using spherical harmonics,
 implemented in SCALE3 ABSPACK scaling algorithm.
;
_exptl_crystal_colour green
_exptl_crystal_density_diffrn 1.217
_exptl_crystal_density_method 'not measured'
_exptl_crystal_description plate
_exptl_crystal_F_000 2782
_exptl_crystal_size_max 0.57
_exptl_crystal_size_mid 0.32
_exptl_crystal_size_min 0.04
_refine_diff_density_max 8.976
_refine_diff_density_min -1.782
_refine_diff_density_rms 0.162
_refine_ls_extinction_method none
_refine_ls_goodness_of_fit_ref 0.908
_refine_ls_hydrogen_treatment constr
_refine_ls_matrix_type fullcycle
_refine_ls_number_parameters 1522
_refine_ls_number_reflns 35669
_refine_ls_number_restraints 84
_refine_ls_restrained_S_all 0.909
_refine_ls_R_factor_all 0.1062
_refine_ls_R_factor_gt 0.0635
_refine_ls_shift/su_max 0.061
_refine_ls_shift/su_mean 0.001
_refine_ls_structure_factor_coef Fsqd
_refine_ls_weighting_details 'calc w=1/[\s^2^(Fo^2^)+(0.0836P)^2^+0.0000P] where P=(Fo^2^+2Fc^2^)/3'
_refine_ls_weighting_scheme calc
_refine_ls_wR_factor_gt 0.1459
_refine_ls_wR_factor_ref 0.1543
_reflns_number_gt 20929
_reflns_number_total 35669
_reflns_threshold_expression >2sigma(I)
_cod_data_source_file om3010806_si_002.cif
_cod_data_source_block Comp-2.CH3CN
_cod_original_formula_sum 'C70.50 H111.75 N5.25 O4 U'
_cod_database_code 4080317

loop_
_symmetry_equiv_pos_as_xyz
'x, y, z'
'-x, -y, -z'

loop_
_atom_site_label
_atom_site_type_symbol
_atom_site_fract_x
_atom_site_fract_y
_atom_site_fract_z
_atom_site_U_iso_or_equiv
_atom_site_adp_type
_atom_site_occupancy
_atom_site_symmetry_multiplicity
_atom_site_calc_flag
_atom_site_refinement_flags
_atom_site_disorder_assembly
_atom_site_disorder_group
U1 U 0.221459(16) 0.347814(17) 0.356879(7) 0.02414(7) Uani 1 1 d . . .
O1 O 0.3463(3) 0.2015(3) 0.37593(12) 0.0282(10) Uani 1 1 d . . .
O2 O 0.1489(3) 0.5183(3) 0.35900(12) 0.0275(10) Uani 1 1 d . . .
N1 N 0.2421(4) 0.3917(4) 0.42531(15) 0.0294(12) Uani 1 1 d . . .
N2 N 0.3836(4) 0.3830(4) 0.35744(15) 0.0286(12) Uani 1 1 d . . .
C1 C 0.2721(5) 0.2964(5) 0.44604(19) 0.0307(15) Uani 1 1 d . . .
H1A H 0.2242 0.2715 0.4435 0.037 Uiso 1 1 calc R . .
H1B H 0.2616 0.3116 0.4726 0.037 Uiso 1 1 calc R . .
C2 C 0.3814(5) 0.2129(5) 0.43441(19) 0.0303(15) Uani 1 1 d . . .
C3 C 0.4120(5) 0.1628(5) 0.40079(19) 0.0285(15) Uani 1 1 d . . .
C4 C 0.5096(5) 0.0757(5) 0.3941(2) 0.0305(15) Uani 1 1 d . . .
C5 C 0.5742(5) 0.0544(5) 0.4198(2) 0.0362(17) Uani 1 1 d . . .
H5 H 0.6418 -0.0012 0.4143 0.043 Uiso 1 1 calc R . .
C6 C 0.5485(5) 0.1064(5) 0.4519(2) 0.0379(17) Uani 1 1 d . . .
C7 C 0.4478(5) 0.1871(5) 0.4599(2) 0.0375(17) Uani 1 1 d . . .
H7 H 0.4246 0.2240 0.4824 0.045 Uiso 1 1 calc R . .
C8 C 0.5452(5) 0.0030(5) 0.3618(2) 0.0361(17) Uani 1 1 d . . .
C9 C 0.5605(5) 0.0494(6) 0.3241(2) 0.0435(19) Uani 1 1 d . . .
H9A H 0.4996 0.1148 0.3228 0.065 Uiso 1 1 calc R . .
H9B H 0.5696 0.0054 0.3043 0.065 Uiso 1 1 calc R . .
H9C H 0.6219 0.0577 0.3213 0.065 Uiso 1 1 calc R . .
C10 C 0.4645(5) -0.0324(5) 0.3638(2) 0.0427(19) Uani 1 1 d . . .
H10A H 0.4613 -0.0681 0.3869 0.064 Uiso 1 1 calc R . .
H10B H 0.4846 -0.0773 0.3427 0.064 Uiso 1 1 calc R . .
H10C H 0.3966 0.0256 0.3630 0.064 Uiso 1 1 calc R . .
C11 C 0.6492(6) -0.0917(6) 0.3632(3) 0.057(2) Uani 1 1 d . . .
H11A H 0.7047 -0.0741 0.3587 0.085 Uiso 1 1 calc R . .
H11B H 0.6626 -0.1396 0.3440 0.085 Uiso 1 1 calc R . .
H11C H 0.6466 -0.1219 0.3876 0.085 Uiso 1 1 calc R . .
C12 C 0.6223(6) 0.0789(7) 0.4791(3) 0.061(3) Uani 1 1 d . . .
C13 C 0.5755(8) 0.1161(12) 0.5158(3) 0.142(7) Uani 1 1 d . . .
H13A H 0.5038 0.1291 0.5207 0.213 Uiso 1 1 calc R . .
H13B H 0.5766 0.1784 0.5189 0.213 Uiso 1 1 calc R . .
H13C H 0.6136 0.0667 0.5332 0.213 Uiso 1 1 calc R . .
C14 C 0.7231(10) 0.0655(16) 0.4594(4) 0.195(10) Uani 1 1 d . . .
H14A H 0.7218 0.1302 0.4575 0.293 Uiso 1 1 calc R . .
H14B H 0.7379 0.0379 0.4345 0.293 Uiso 1 1 calc R . .
H14C H 0.7769 0.0193 0.4732 0.293 Uiso 1 1 calc R . .
C15 C 0.6590(10) -0.0408(10) 0.4883(4) 0.123(5) Uani 1 1 d . . .
H15A H 0.6014 -0.0463 0.5040 0.185 Uiso 1 1 calc R . .
H15B H 0.7176 -0.0682 0.5012 0.185 Uiso 1 1 calc R . .
H15C H 0.6795 -0.0783 0.4650 0.185 Uiso 1 1 calc R . .
C16 C 0.3558(5) 0.4796(5) 0.3381(2) 0.0325(16) Uani 1 1 d . . .
H16A H 0.3349 0.4759 0.3147 0.039 Uiso 1 1 calc R . .
H16B H 0.4185 0.4871 0.3313 0.039 Uiso 1 1 calc R . .
C17 C 0.2717(5) 0.5715(5) 0.35903(19) 0.0304(15) Uani 1 1 d . . .
C18 C 0.1680(5) 0.5905(5) 0.36734(18) 0.0282(14) Uani 1 1 d . . .
C19 C 0.0922(5) 0.6831(5) 0.38263(19) 0.0303(15) Uani 1 1 d . . .
C20 C 0.1236(5) 0.7473(5) 0.3938(2) 0.0368(17) Uani 1 1 d . . .
H20 H 0.0714 0.8086 0.4058 0.044 Uiso 1 1 calc R . .
C21 C 0.2275(6) 0.7273(5) 0.3887(2) 0.0397(18) Uani 1 1 d . . .
C22 C 0.2989(5) 0.6381(5) 0.3697(2) 0.0347(16) Uani 1 1 d . . .
H22 H 0.3694 0.6222 0.3638 0.042 Uiso 1 1 calc R . .
C23 C -0.0267(5) 0.7223(5) 0.3869(2) 0.0353(16) Uani 1 1 d . . .
C24 C -0.0613(5) 0.6570(5) 0.4129(2) 0.0405(18) Uani 1 1 d . . .
H24A H -0.0585 0.6673 0.4385 0.061 Uiso 1 1 calc R . .
H24B H -0.0154 0.5865 0.4057 0.061 Uiso 1 1 calc R . .
H24C H -0.1323 0.6752 0.4113 0.061 Uiso 1 1 calc R . .
C25 C -0.0487(5) 0.7242(5) 0.3480(2) 0.0433(19) Uani 1 1 d . . .
H25A H -0.0046 0.6577 0.3363 0.065 Uiso 1 1 calc R . .
H25B H -0.0341 0.7732 0.3330 0.065 Uiso 1 1 calc R . .
H25C H -0.1214 0.7428 0.3497 0.065 Uiso 1 1 calc R . .
C26 C -0.0929(5) 0.8288(5) 0.4015(2) 0.047(2) Uani 1 1 d . . .
H26A H -0.1658 0.8497 0.4021 0.070 Uiso 1 1 calc R . .
H26B H -0.0733 0.8728 0.3851 0.070 Uiso 1 1 calc R . .
H26C H -0.0825 0.8329 0.4265 0.070 Uiso 1 1 calc R . .
C27 C 0.2582(6) 0.7988(6) 0.4011(3) 0.049(2) Uani 1 1 d . . .
C28 C 0.2654(14) 0.8628(11) 0.3708(4) 0.155(7) Uani 1 1 d . . .
H28A H 0.2228 0.9329 0.3790 0.233 Uiso 1 1 calc R . .
H28B H 0.2408 0.8511 0.3500 0.233 Uiso 1 1 calc R . .
H28C H 0.3375 0.8476 0.3629 0.233 Uiso 1 1 calc R . .
C29 C 0.3585(13) 0.7427(9) 0.4119(6) 0.198(11) Uani 1 1 d . . .
H29A H 0.3883 0.7868 0.4121 0.296 Uiso 1 1 calc R . .
H29B H 0.4043 0.6874 0.3942 0.296 Uiso 1 1 calc R . .
H29C H 0.3506 0.7161 0.4368 0.296 Uiso 1 1 calc R . .
C30 C 0.1802(13) 0.8673(13) 0.4316(4) 0.200(10) Uani 1 1 d . . .
H30A H 0.1356 0.8395 0.4437 0.301 Uiso 1 1 calc R . .
H30B H 0.1381 0.9327 0.4214 0.301 Uiso 1 1 calc R . .
H30C H 0.2153 0.8749 0.4498 0.301 Uiso 1 1 calc R . .
C31 C 0.3158(5) 0.4294(5) 0.4247(2) 0.0363(16) Uani 1 1 d . . .
H31A H 0.3398 0.4146 0.4487 0.044 Uiso 1 1 calc R . .
H31B H 0.2789 0.5030 0.4222 0.044 Uiso 1 1 calc R . .
C32 C 0.4086(5) 0.3857(5) 0.39390(19) 0.0333(16) Uani 1 1 d . . .
H32A H 0.4448 0.4256 0.3919 0.040 Uiso 1 1 calc R . .
H32B H 0.4567 0.3168 0.4004 0.040 Uiso 1 1 calc R . .
C33 C 0.1414(5) 0.4655(5) 0.4460(2) 0.0366(17) Uani 1 1 d . . .
H33A H 0.1478 0.4713 0.4716 0.055 Uiso 1 1 calc R . .
H33B H 0.0902 0.4438 0.4462 0.055 Uiso 1 1 calc R . .
H33C H 0.1193 0.5306 0.4341 0.055 Uiso 1 1 calc R . .
C34 C 0.4776(4) 0.3058(5) 0.3345(2) 0.0357(17) Uani 1 1 d . . .
H34A H 0.5318 0.3251 0.3304 0.054 Uiso 1 1 calc R . .
H34B H 0.4623 0.2990 0.3106 0.054 Uiso 1 1 calc R . .
H34C H 0.5014 0.2417 0.3473 0.054 Uiso 1 1 calc R . .
O41 O 0.1000(3) 0.3316(3) 0.39615(12) 0.0289(10) Uani 1 1 d . . .
O42 O 0.2884(3) 0.3480(3) 0.29742(12) 0.0294(10) Uani 1 1 d . . .
N41 N 0.0458(4) 0.4119(4) 0.32695(15) 0.0282(12) Uani 1 1 d . . .
N42 N 0.2133(4) 0.2097(4) 0.31670(15) 0.0280(12) Uani 1 1 d . . .
C41 C -0.0441(4) 0.4767(5) 0.35521(18) 0.0301(15) Uani 1 1 d . . .
H41A H -0.1048 0.5134 0.3429 0.036 Uiso 1 1 calc R . .
H41B H -0.0298 0.5269 0.3640 0.036 Uiso 1 1 calc R . .
C42 C -0.0731(5) 0.4264(5) 0.38825(18) 0.0286(14) Uani 1 1 d . . .
C43 C 0.0003(5) 0.3526(5) 0.40734(19) 0.0313(15) Uani 1 1 d . . .
C44 C -0.0310(5) 0.3020(5) 0.43695(18) 0.0337(16) Uani 1 1 d . . .
C45 C -0.1381(5) 0.3416(6) 0.4487(2) 0.0440(19) Uani 1 1 d . . .
H45 H -0.1610 0.3121 0.4695 0.053 Uiso 1 1 calc R . .
C46 C -0.2126(5) 0.4195(6) 0.4324(2) 0.0435(19) Uani 1 1 d . . .
C47 C -0.1786(5) 0.4591(5) 0.4014(2) 0.0375(17) Uani 1 1 d . . .
H47 H -0.2279 0.5101 0.3885 0.045 Uiso 1 1 calc R . .
C48 C 0.0394(6) 0.2163(6) 0.4596(2) 0.0443(19) Uani 1 1 d . . .
C49 C 0.1427(5) 0.1435(5) 0.4366(2) 0.0399(17) Uani 1 1 d . . .
H49A H 0.1308 0.1134 0.4170 0.060 Uiso 1 1 calc R . .
H49B H 0.1838 0.0910 0.4526 0.060 Uiso 1 1 calc R . .
H49C H 0.1800 0.1794 0.4255 0.060 Uiso 1 1 calc R . .
C50 C 0.0542(6) 0.2625(6) 0.4919(2) 0.056(2) Uani 1 1 d . . .
H50A H 0.0767 0.3114 0.4823 0.084 Uiso 1 1 calc R . .
H50B H 0.1066 0.2096 0.5046 0.084 Uiso 1 1 calc R . .
H50C H -0.0114 0.2958 0.5095 0.084 Uiso 1 1 calc R . .
C51 C -0.0102(7) 0.1515(8) 0.4760(3) 0.080(3) Uani 1 1 d . . .
H51A H -0.0677 0.1885 0.4963 0.120 Uiso 1 1 calc R . .
H51B H 0.0414 0.0898 0.4856 0.120 Uiso 1 1 calc R . .
H51C H -0.0360 0.1350 0.4568 0.120 Uiso 1 1 calc R . .
C52 C -0.3276(6) 0.4606(7) 0.4486(2) 0.059(3) Uani 1 1 d . . .
C53 C -0.3438(8) 0.4273(17) 0.4873(4) 0.201(11) Uani 1 1 d . . .
H53A H -0.2946 0.4289 0.5006 0.301 Uiso 1 1 calc R . .
H53B H -0.3331 0.3590 0.4869 0.301 Uiso 1 1 calc R . .
H53C H -0.4145 0.4721 0.4998 0.301 Uiso 1 1 calc R . .
C54 C -0.3864(8) 0.4653(13) 0.4220(4) 0.150(6) Uani 1 1 d U . .
H54A H -0.3714 0.3976 0.4163 0.224 Uiso 1 1 calc R . .
H54B H -0.3679 0.4956 0.3993 0.224 Uiso 1 1 calc R . .
H54C H -0.4602 0.5059 0.4321 0.224 Uiso 1 1 calc R . .
C55 C -0.3775(10) 0.5771(13) 0.4569(5) 0.173(8) Uani 1 1 d . . .
H55A H -0.3243 0.5917 0.4614 0.259 Uiso 1 1 calc R . .
H55B H -0.4327 0.5965 0.4788 0.259 Uiso 1 1 calc R . .
H55C H -0.4063 0.6149 0.4355 0.259 Uiso 1 1 calc R . .
C56 C 0.3178(5) 0.1522(5) 0.29285(19) 0.0318(15) Uani 1 1 d . . .
H56A H 0.3707 0.1319 0.3085 0.038 Uiso 1 1 calc R . .
H56B H 0.3234 0.0904 0.2839 0.038 Uiso 1 1 calc R . .
C57 C 0.3435(4) 0.2055(5) 0.26014(19) 0.0315(15) Uani 1 1 d . . .
C58 C 0.3263(4) 0.3033(5) 0.26290(18) 0.0272(14) Uani 1 1 d . . .
C59 C 0.3459(5) 0.3520(6) 0.2305(2) 0.0390(18) Uani 1 1 d . . .
C60 C 0.3944(5) 0.2940(6) 0.1978(2) 0.0393(18) Uani 1 1 d . . .
H60 H 0.4107 0.3255 0.1762 0.047 Uiso 1 1 calc R . .
C61 C 0.4205(5) 0.1947(7) 0.1944(2) 0.046(2) Uani 1 1 d . . .
C62 C 0.3922(5) 0.1518(5) 0.2265(2) 0.0367(17) Uani 1 1 d . . .
H62 H 0.4065 0.0844 0.2255 0.044 Uiso 1 1 calc R . .
C63 C 0.3287(5) 0.4611(6) 0.2282(2) 0.0376(17) Uani 1 1 d . . .
C64 C 0.2295(5) 0.5353(5) 0.2533(2) 0.0406(18) Uani 1 1 d . . .
H64A H 0.2290 0.5112 0.2788 0.061 Uiso 1 1 calc R . .
H64B H 0.1695 0.5416 0.2446 0.061 Uiso 1 1 calc R . .
H64C H 0.2265 0.6007 0.2526 0.061 Uiso 1 1 calc R . .
C65 C 0.4229(5) 0.4593(6) 0.2384(2) 0.049(2) Uani 1 1 d . . .
H65A H 0.4119 0.5277 0.2389 0.073 Uiso 1 1 calc R . .
H65B H 0.4845 0.4191 0.2199 0.073 Uiso 1 1 calc R . .
H65C H 0.4327 0.4299 0.2629 0.073 Uiso 1 1 calc R . .
C66 C 0.3231(7) 0.5003(7) 0.1888(2) 0.064(3) Uani 1 1 d . . .
H66A H 0.3067 0.5705 0.1887 0.096 Uiso 1 1 calc R . .
H66B H 0.2692 0.4948 0.1799 0.096 Uiso 1 1 calc R . .
H66C H 0.3899 0.4607 0.1725 0.096 Uiso 1 1 calc R . .
C67 C 0.4785(6) 0.1374(7) 0.1574(2) 0.054(2) Uani 1 1 d . . .
C68 C 0.5837(6) 0.1323(9) 0.1475(3) 0.087(4) Uani 1 1 d . . .
H68A H 0.6209 0.1033 0.1681 0.130 Uiso 1 1 calc R . .
H68B H 0.5745 0.1998 0.1429 0.130 Uiso 1 1 calc R . .
H68C H 0.6234 0.0905 0.1252 0.130 Uiso 1 1 calc R . .
C69 C 0.4203(7) 0.1904(8) 0.1258(2) 0.071(3) Uani 1 1 d . . .
H69A H 0.4640 0.1584 0.1020 0.106 Uiso 1 1 calc R . .
H69B H 0.4031 0.2609 0.1256 0.106 Uiso 1 1 calc R . .
H69C H 0.3566 0.1858 0.1294 0.106 Uiso 1 1 calc R . .
C70 C 0.4965(8) 0.0321(8) 0.1596(3) 0.086(3) Uani 1 1 d . . .
H70A H 0.5446 -0.0057 0.1374 0.128 Uiso 1 1 calc R . .
H70B H 0.4307 0.0325 0.1613 0.128 Uiso 1 1 calc R . .
H70C H 0.5261 0.0006 0.1816 0.128 Uiso 1 1 calc R . .
C71 C 0.0329(4) 0.3296(5) 0.31536(18) 0.0282(14) Uani 1 1 d . . .
H71A H -0.0213 0.3563 0.3000 0.034 Uiso 1 1 calc R . .
H71B H 0.0104 0.2991 0.3375 0.034 Uiso 1 1 calc R . .
C72 C 0.1335(4) 0.2507(5) 0.29340(19) 0.0307(15) Uani 1 1 d . . .
H72A H 0.1237 0.1964 0.2854 0.037 Uiso 1 1 calc R . .
H72B H 0.1557 0.2806 0.2710 0.037 Uiso 1 1 calc R . .
C73 C 0.0487(5) 0.4749(5) 0.29523(19) 0.0333(16) Uani 1 1 d . . .
H73A H 0.1063 0.4346 0.2755 0.050 Uiso 1 1 calc R . .
H73B H 0.0580 0.5291 0.3028 0.050 Uiso 1 1 calc R . .
H73C H -0.0164 0.5034 0.2861 0.050 Uiso 1 1 calc R . .
C74 C 0.1962(5) 0.1378(5) 0.3430(2) 0.0368(17) Uani 1 1 d . . .
H74A H 0.1246 0.1703 0.3564 0.055 Uiso 1 1 calc R . .
H74B H 0.2432 0.1166 0.3607 0.055 Uiso 1 1 calc R . .
H74C H 0.2097 0.0794 0.3292 0.055 Uiso 1 1 calc R . .
U2 U 0.068700(16) 0.651461(17) 0.857783(7) 0.02379(7) Uani 1 1 d . . .
O81 O 0.1319(3) 0.6560(3) 0.79845(12) 0.0283(10) Uani 1 1 d . . .
O82 O -0.0667(3) 0.6643(3) 0.89792(12) 0.0307(10) Uani 1 1 d . . .
N81 N -0.0815(4) 0.7907(4) 0.82206(15) 0.0300(12) Uani 1 1 d . . .
N82 N -0.0410(4) 0.5862(4) 0.82698(14) 0.0261(12) Uani 1 1 d . . .
C81 C -0.0383(5) 0.8509(5) 0.7996(2) 0.0355(16) Uani 1 1 d . . .
H81A H -0.0063 0.8715 0.8156 0.043 Uiso 1 1 calc R . .
H81B H -0.0964 0.9126 0.7922 0.043 Uiso 1 1 calc R . .
C82 C 0.0402(5) 0.8019(5) 0.76521(19) 0.0302(15) Uani 1 1 d . . .
C83 C 0.1224(5) 0.7033(5) 0.76527(18) 0.0308(15) Uani 1 1 d . . .
C84 C 0.1913(5) 0.6593(5) 0.7309(2) 0.0345(16) Uani 1 1 d . . .
C85 C 0.1769(6) 0.7227(7) 0.7011(2) 0.051(2) Uani 1 1 d . . .
H85 H 0.2241 0.6955 0.6785 0.062 Uiso 1 1 calc R . .
C86 C 0.1013(6) 0.8215(6) 0.7007(2) 0.0447(19) Uani 1 1 d . . .
C87 C 0.0316(5) 0.8585(6) 0.7337(2) 0.0420(19) Uani 1 1 d . . .
H87 H -0.0240 0.9250 0.7346 0.050 Uiso 1 1 calc R . .
C88 C 0.2844(5) 0.5520(6) 0.7262(2) 0.0416(18) Uani 1 1 d . . .
C89 C 0.2612(5) 0.4741(5) 0.7481(2) 0.0425(18) Uani 1 1 d . . .
H89A H 0.3233 0.4083 0.7443 0.064 Uiso 1 1 calc R . .
H89B H 0.2051 0.4718 0.7395 0.064 Uiso 1 1 calc R . .
H89C H 0.2405 0.4922 0.7745 0.064 Uiso 1 1 calc R . .
C90 C 0.3759(5) 0.5537(7) 0.7370(2) 0.052(2) Uani 1 1 d . . .
H90A H 0.3577 0.5765 0.7628 0.078 Uiso 1 1 calc R . .
H90B H 0.3931 0.5995 0.7208 0.078 Uiso 1 1 calc R . .
H90C H 0.4356 0.4863 0.7342 0.078 Uiso 1 1 calc R . .
C91 C 0.3205(6) 0.5137(7) 0.6858(2) 0.062(2) Uani 1 1 d . . .
H91A H 0.3492 0.5530 0.6708 0.092 Uiso 1 1 calc R . .
H91B H 0.2616 0.5205 0.6761 0.092 Uiso 1 1 calc R . .
H91C H 0.3737 0.4432 0.6848 0.092 Uiso 1 1 calc R . .
C92 C 0.1011(7) 0.8856(8) 0.6668(3) 0.071(3) Uani 1 1 d . . .
C93 C 0.1991(9) 0.8963(10) 0.6608(3) 0.111(5) Uani 1 1 d . . .
H93A H 0.2136 0.9155 0.6351 0.167 Uiso 1 1 calc R . .
H93B H 0.2576 0.8324 0.6656 0.167 Uiso 1 1 calc R . .
H93C H 0.1885 0.9479 0.6777 0.167 Uiso 1 1 calc R . .
C94 C 0.1050(9) 0.8307(9) 0.6312(3) 0.092(4) Uani 1 1 d . . .
H94A H 0.0373 0.8362 0.6319 0.138 Uiso 1 1 calc R . .
H94B H 0.1572 0.7599 0.6311 0.138 Uiso 1 1 calc R . .
H94C H 0.1230 0.8621 0.6087 0.138 Uiso 1 1 calc R . .
C95 C 0.0070(8) 0.9870(8) 0.6701(3) 0.087(3) Uani 1 1 d . . .
H95A H 0.0030 1.0230 0.6917 0.131 Uiso 1 1 calc R . .
H95B H -0.0549 0.9795 0.6732 0.131 Uiso 1 1 calc R . .
H95C H 0.0116 1.0247 0.6476 0.131 Uiso 1 1 calc R . .
C96 C -0.0636(5) 0.5191(5) 0.8537(2) 0.0338(16) Uani 1 1 d . . .
H96A H 0.0018 0.4687 0.8613 0.041 Uiso 1 1 calc R . .
H96B H -0.0874 0.4828 0.8407 0.041 Uiso 1 1 calc R . .
C97 C -0.1429(5) 0.5673(5) 0.88834(19) 0.0305(15) Uani 1 1 d . . .
C98 C -0.1441(5) 0.6405(5) 0.90864(18) 0.0294(15) Uani 1 1 d . . .
C99 C -0.2250(5) 0.6877(5) 0.9401(2) 0.0378(17) Uani 1 1 d . . .
C100 C -0.2909(6) 0.6456(7) 0.9509(2) 0.049(2) Uani 1 1 d . A .
H100 H -0.3424 0.6723 0.9726 0.059 Uiso 1 1 calc R . .
C101 C -0.2863(6) 0.5697(7) 0.9326(2) 0.052(2) Uani 1 1 d . . .
C102 C -0.2136(6) 0.5332(6) 0.9001(2) 0.0417(18) Uani 1 1 d . A .
H102 H -0.2124 0.4841 0.8856 0.050 Uiso 1 1 calc R . .
C103 C -0.2412(5) 0.7722(6) 0.9644(2) 0.0440(19) Uani 1 1 d . . .
C104 C -0.2160(6) 0.8490(5) 0.9422(2) 0.0459(19) Uani 1 1 d . . .
H10D H -0.1427 0.8164 0.9307 0.069 Uiso 1 1 calc R . .
H10E H -0.2311 0.9031 0.9589 0.069 Uiso 1 1 calc R . .
H10F H -0.2582 0.8765 0.9229 0.069 Uiso 1 1 calc R . .
C105 C -0.1753(6) 0.7256(6) 0.9949(2) 0.052(2) Uani 1 1 d . . .
H10G H -0.2012 0.6862 1.0113 0.078 Uiso 1 1 calc R . .
H10H H -0.1797 0.7789 1.0093 0.078 Uiso 1 1 calc R . .
H10I H -0.1031 0.6822 0.9834 0.078 Uiso 1 1 calc R . .
C106 C -0.3550(7) 0.8338(8) 0.9842(3) 0.083(3) Uani 1 1 d . . .
H10J H -0.3988 0.8676 0.9657 0.125 Uiso 1 1 calc R . .
H10K H -0.3608 0.8837 1.0008 0.125 Uiso 1 1 calc R . .
H10L H -0.3773 0.7890 0.9986 0.125 Uiso 1 1 calc R . .
C207 C -0.3588(8) 0.5266(10) 0.9469(3) 0.081(3) Uani 1 1 d . A 2
C208 C -0.4095(16) 0.5610(18) 0.9862(4) 0.225(12) Uani 1 1 d . A 2
H20A H -0.4302 0.5132 0.9989 0.338 Uiso 1 1 calc R A 2
H20B H -0.4708 0.6269 0.9865 0.338 Uiso 1 1 calc R A 2
H20C H -0.3608 0.5654 0.9990 0.338 Uiso 1 1 calc R A 2
C209 C -0.4198(10) 0.5316(11) 0.9208(4) 0.124(5) Uani 1 1 d U A 2
H20D H -0.3831 0.4701 0.9056 0.185 Uiso 1 1 calc R A 2
H20E H -0.4320 0.5892 0.9048 0.185 Uiso 1 1 calc R A 2
H20F H -0.4862 0.5389 0.9342 0.185 Uiso 1 1 calc R A 2
C210 C -0.2895(15) 0.4079(15) 0.9520(6) 0.212(11) Uani 1 1 d . A 2
H21A H -0.3342 0.3804 0.9643 0.318 Uiso 1 1 calc R A 2
H21B H -0.2383 0.3958 0.9671 0.318 Uiso 1 1 calc R A 2
H21C H -0.2540 0.3753 0.9276 0.318 Uiso 1 1 calc R A 2
C111 C -0.1191(5) 0.7490(5) 0.79764(19) 0.0317(15) Uani 1 1 d . . .
H11G H -0.0671 0.7212 0.7746 0.038 Uiso 1 1 calc R . .
H11H H -0.1839 0.8029 0.7907 0.038 Uiso 1 1 calc R . .
C112 C -0.1383(5) 0.6682(5) 0.81726(19) 0.0304(15) Uani 1 1 d . . .
H11I H -0.1911 0.6962 0.8401 0.036 Uiso 1 1 calc R . .
H11J H -0.1648 0.6417 0.8010 0.036 Uiso 1 1 calc R . .
C113 C -0.1694(5) 0.8590(5) 0.84990(19) 0.0339(16) Uani 1 1 d . . .
H11K H -0.1443 0.8844 0.8667 0.051 Uiso 1 1 calc R . .
H11L H -0.2030 0.8227 0.8641 0.051 Uiso 1 1 calc R . .
H11M H -0.2192 0.9150 0.8374 0.051 Uiso 1 1 calc R . .
C114 C 0.0257(5) 0.5258(5) 0.79382(19) 0.0322(15) Uani 1 1 d . . .
H11N H 0.0933 0.4771 0.7996 0.048 Uiso 1 1 calc R . .
H11O H 0.0346 0.5694 0.7741 0.048 Uiso 1 1 calc R . .
H11P H -0.0061 0.4904 0.7855 0.048 Uiso 1 1 calc R . .
O121 O 0.0464(3) 0.7979(3) 0.87820(13) 0.0298(10) Uani 1 1 d . . .
O122 O 0.1669(3) 0.4815(3) 0.85742(12) 0.0264(10) Uani 1 1 d . . .
N121 N 0.1355(4) 0.6083(4) 0.92515(15) 0.0272(12) Uani 1 1 d . . .
N122 N 0.2659(4) 0.6165(4) 0.85699(16) 0.0288(12) Uani 1 1 d . . .
C121 C 0.0714(5) 0.7027(5) 0.94686(19) 0.0288(14) Uani 1 1 d . . .
H12A H 0.0774 0.6876 0.9732 0.035 Uiso 1 1 calc R . .
H12B H -0.0016 0.7273 0.9452 0.035 Uiso 1 1 calc R . .
C122 C 0.0963(5) 0.7862(5) 0.9359(2) 0.0309(15) Uani 1 1 d . . .
C123 C 0.0756(4) 0.8355(4) 0.90266(19) 0.0271(14) Uani 1 1 d . . .
C124 C 0.0875(5) 0.9228(5) 0.89583(19) 0.0300(15) Uani 1 1 d . . .
C125 C 0.1322(5) 0.9443(5) 0.9213(2) 0.0353(16) Uani 1 1 d . . .
H125 H 0.1447 0.9995 0.9161 0.042 Uiso 1 1 calc R . .
C126 C 0.1596(5) 0.8922(5) 0.9531(2) 0.0363(16) Uani 1 1 d . . .
C127 C 0.1372(5) 0.8131(5) 0.9607(2) 0.0341(16) Uani 1 1 d . . .
H127 H 0.1501 0.7775 0.9831 0.041 Uiso 1 1 calc R . .
C128 C 0.0498(5) 0.9941(5) 0.8637(2) 0.0336(16) Uani 1 1 d . . .
C129 C 0.0602(7) 1.0879(5) 0.8654(3) 0.053(2) Uani 1 1 d . . .
H12C H 0.0221 1.1228 0.8892 0.079 Uiso 1 1 calc R . .
H12D H 0.0320 1.1321 0.8451 0.079 Uiso 1 1 calc R . .
H12E H 0.1334 1.0687 0.8629 0.079 Uiso 1 1 calc R . .
C130 C -0.0665(5) 1.0310(5) 0.8672(2) 0.0419(18) Uani 1 1 d . . .
H13D H -0.0785 0.9733 0.8690 0.063 Uiso 1 1 calc R . .
H13E H -0.0906 1.0698 0.8454 0.063 Uiso 1 1 calc R . .
H13F H -0.1045 1.0732 0.8896 0.063 Uiso 1 1 calc R . .
C131 C 0.1103(5) 0.9458(5) 0.8259(2) 0.0399(17) Uani 1 1 d . . .
H13G H 0.1818 0.9320 0.8234 0.060 Uiso 1 1 calc R . .
H13H H 0.0786 0.9913 0.8064 0.060 Uiso 1 1 calc R . .
H13I H 0.1093 0.8831 0.8236 0.060 Uiso 1 1 calc R . .
C132 C 0.2104(8) 0.9183(7) 0.9790(3) 0.065(3) Uani 1 1 d . . .
C133 C 0.3315(12) 0.8126(16) 0.9769(5) 0.181(8) Uani 1 1 d . . .
H13J H 0.3288 0.7543 0.9693 0.272 Uiso 1 1 calc R . .
H13K H 0.3509 0.8011 1.0014 0.272 Uiso 1 1 calc R . .
H13L H 0.3828 0.8228 0.9588 0.272 Uiso 1 1 calc R . .
C134 C 0.1783(10) 0.9038(10) 1.0180(3) 0.107(5) Uani 1 1 d . . .
H13M H 0.1828 0.8377 1.0212 0.161 Uiso 1 1 calc R . .
H13N H 0.1068 0.9556 1.0266 0.161 Uiso 1 1 calc R . .
H13O H 0.2236 0.9083 1.0326 0.161 Uiso 1 1 calc R . .
C135 C 0.2639(14) 0.9669(14) 0.9632(4) 0.163(8) Uani 1 1 d . . .
H13P H 0.2257 1.0367 0.9719 0.245 Uiso 1 1 calc R . .
H13Q H 0.2723 0.9645 0.9362 0.245 Uiso 1 1 calc R . .
H13R H 0.3321 0.9342 0.9703 0.245 Uiso 1 1 calc R . .
C136 C 0.3343(5) 0.5185(5) 0.83589(19) 0.0321(15) Uani 1 1 d . . .
H13S H 0.3075 0.5219 0.8131 0.039 Uiso 1 1 calc R . .
H13T H 0.4045 0.5109 0.8281 0.039 Uiso 1 1 calc R . .
C137 C 0.3431(5) 0.4276(5) 0.85631(19) 0.0312(15) Uani 1 1 d . . .
C138 C 0.2588(5) 0.4089(5) 0.86453(18) 0.0284(14) Uani 1 1 d . . .
C139 C 0.2741(5) 0.3161(5) 0.87955(18) 0.0302(15) Uani 1 1 d . . .
C140 C 0.3721(5) 0.2513(5) 0.8897(2) 0.0376(17) Uani 1 1 d . . .
H140 H 0.3821 0.1902 0.9012 0.045 Uiso 1 1 calc R . .
C141 C 0.4535(5) 0.2718(5) 0.8840(2) 0.0381(17) Uani 1 1 d . . .
C142 C 0.4379(5) 0.3594(5) 0.8659(2) 0.0350(16) Uani 1 1 d . . .
H142 H 0.4936 0.3737 0.8599 0.042 Uiso 1 1 calc R . .
C143 C 0.1941(5) 0.2791(5) 0.8838(2) 0.0338(16) Uani 1 1 d . . .
C144 C 0.2334(6) 0.1726(5) 0.8990(2) 0.0448(19) Uani 1 1 d . . .
H14D H 0.2953 0.1259 0.8820 0.067 Uiso 1 1 calc R . .
H14E H 0.1795 0.1534 0.9012 0.067 Uiso 1 1 calc R . .
H14F H 0.2504 0.1708 0.9234 0.067 Uiso 1 1 calc R . .
C145 C 0.1738(6) 0.2752(5) 0.8453(2) 0.0383(17) Uani 1 1 d . . .
H14G H 0.1564 0.3396 0.8333 0.058 Uiso 1 1 calc R . .
H14H H 0.1161 0.2615 0.8474 0.058 Uiso 1 1 calc R . .
H14I H 0.2358 0.2221 0.8305 0.058 Uiso 1 1 calc R . .
C146 C 0.0933(5) 0.3459(5) 0.9108(2) 0.0372(17) Uani 1 1 d . . .
H14J H 0.1061 0.3347 0.9363 0.056 Uiso 1 1 calc R . .
H14K H 0.0398 0.3290 0.9086 0.056 Uiso 1 1 calc R . .
H14L H 0.0701 0.4163 0.9047 0.056 Uiso 1 1 calc R . .
C147 C 0.5567(6) 0.2003(6) 0.8969(3) 0.054(2) Uani 1 1 d . . .
C148 C 0.5585(8) 0.1105(8) 0.9162(3) 0.093(4) Uani 1 1 d . . .
H14M H 0.6303 0.0575 0.9150 0.139 Uiso 1 1 calc R . .
H14N H 0.5217 0.0868 0.9042 0.139 Uiso 1 1 calc R . .
H14O H 0.5248 0.1278 0.9422 0.139 Uiso 1 1 calc R . .
C149 C 0.6399(7) 0.1566(10) 0.8621(4) 0.123(5) Uani 1 1 d . . .
H14P H 0.6510 0.2098 0.8490 0.184 Uiso 1 1 calc R . .
H14Q H 0.6174 0.1271 0.8457 0.184 Uiso 1 1 calc R . .
H14R H 0.7045 0.1049 0.8691 0.184 Uiso 1 1 calc R . .
C150 C 0.5816(12) 0.2571(8) 0.9202(5) 0.167(9) Uani 1 1 d . . .
H15D H 0.5541 0.2525 0.9463 0.251 Uiso 1 1 calc R . .
H15E H 0.5502 0.3274 0.9130 0.251 Uiso 1 1 calc R . .
H15F H 0.6567 0.2289 0.9166 0.251 Uiso 1 1 calc R . .
C151 C 0.2473(5) 0.5701(5) 0.9238(2) 0.0327(16) Uani 1 1 d . . .
H15G H 0.2839 0.4964 0.9206 0.039 Uiso 1 1 calc R . .
H15H H 0.2570 0.5856 0.9478 0.039 Uiso 1 1 calc R . .
C152 C 0.2955(5) 0.6135(5) 0.89295(19) 0.0311(15) Uani 1 1 d . . .
H15I H 0.2753 0.6824 0.9002 0.037 Uiso 1 1 calc R . .
H15J H 0.3716 0.5735 0.8900 0.037 Uiso 1 1 calc R . .
C153 C 0.1087(6) 0.5336(5) 0.9456(2) 0.0372(17) Uani 1 1 d . . .
H15K H 0.1255 0.5250 0.9704 0.056 Uiso 1 1 calc R . .
H15L H 0.1482 0.4694 0.9321 0.056 Uiso 1 1 calc R . .
H15M H 0.0346 0.5573 0.9477 0.056 Uiso 1 1 calc R . .
C154 C 0.2836(5) 0.6926(5) 0.8344(2) 0.0347(16) Uani 1 1 d . . .
H15N H 0.2442 0.7570 0.8478 0.052 Uiso 1 1 calc R . .
H15O H 0.2609 0.6989 0.8108 0.052 Uiso 1 1 calc R . .
H15P H 0.3574 0.6723 0.8297 0.052 Uiso 1 1 calc R . .
N301 N 0.6951(11) -0.0268(12) 0.2293(3) 0.145(5) Uani 1 1 d . . .
C301 C 0.6662(13) 0.0604(14) 0.2357(4) 0.129(6) Uani 1 1 d . . .
C302 C 0.6450(13) 0.1574(9) 0.2439(3) 0.149(7) Uani 1 1 d . . .
H30D H 0.5719 0.1972 0.2551 0.223 Uiso 1 1 calc R . .
H30E H 0.6604 0.1889 0.2210 0.223 Uiso 1 1 calc R . .
H30F H 0.6880 0.1537 0.2613 0.223 Uiso 1 1 calc R . .
N302 N 1.0335(17) 0.8322(16) 0.2388(6) 0.105(6) Uani 0.50 1 d PU . .
C303 C 0.9753(16) 0.8006(15) 0.2427(5) 0.068(5) Uani 0.50 1 d PU . .
C304 C 0.9050(16) 0.7602(14) 0.2471(5) 0.074(6) Uani 0.50 1 d PU . .
H30G H 0.9441 0.6888 0.2405 0.112 Uiso 0.50 1 calc PR . .
H30H H 0.8543 0.7954 0.2310 0.112 Uiso 0.50 1 calc PR . .
H30I H 0.8692 0.7689 0.2730 0.112 Uiso 0.50 1 calc PR . .
N303 N 0.563(2) 0.303(2) 0.7181(7) 0.164(10) Uani 0.50 1 d PU B 1
C305 C 0.654(3) 0.275(3) 0.7178(9) 0.128(10) Uani 0.50 1 d PU B 1
C306 C 0.773(3) 0.2164(19) 0.7147(8) 0.103(9) Uani 0.50 1 d P B 1
H30J H 0.7909 0.2232 0.7381 0.154 Uiso 0.50 1 calc PR B 1
H30K H 0.8055 0.2430 0.6945 0.154 Uiso 0.50 1 calc PR B 1
H30L H 0.7978 0.1457 0.7097 0.154 Uiso 0.50 1 calc PR B 1
N304 N 0.6668(17) 0.062(2) 0.7651(8) 0.062(8) Uani 0.25 1 d PDU C 1
C307 C 0.5798(17) 0.121(2) 0.7723(10) 0.059(9) Uani 0.25 1 d PDU C 1
C308 C 0.4815(16) 0.1951(16) 0.7827(6) 0.027(5) Uani 0.25 1 d PDU C 1
H30M H 0.4741 0.2572 0.7707 0.040 Uiso 0.25 1 calc PR C 1
H30N H 0.4658 0.2045 0.8097 0.040 Uiso 0.25 1 calc PR C 1
H30O H 0.4335 0.1774 0.7752 0.040 Uiso 0.25 1 calc PR C 1
N305 N 0.7317(19) 0.0415(17) 0.7517(7) 0.038(6) Uani 0.25 1 d PDU D 2
C309 C 0.753(3) 0.102(2) 0.7395(10) 0.062(10) Uani 0.25 1 d PDU D 2
C310 C 0.771(6) 0.179(4) 0.729(2) 0.13(3) Uani 0.25 1 d PDU D 2
H30P H 0.7762 0.2071 0.7514 0.188 Uiso 0.25 1 calc PR D 2
H30Q H 0.7148 0.2304 0.7180 0.188 Uiso 0.25 1 calc PR D 2
H30R H 0.8365 0.1551 0.7116 0.188 Uiso 0.25 1 calc PR D 2

loop_
_atom_site_aniso_label
_atom_site_aniso_U_11
_atom_site_aniso_U_22
_atom_site_aniso_U_33
_atom_site_aniso_U_23
_atom_site_aniso_U_13
_atom_site_aniso_U_12
U1 0.01622(11) 0.02255(13) 0.03279(16) -0.00037(11) -0.00372(10) -0.00890(10)
O1 0.016(2) 0.023(2) 0.044(3) -0.001(2) -0.0068(19) -0.0073(18)
O2 0.021(2) 0.024(2) 0.037(3) 0.002(2) -0.0045(18) -0.0122(19)
N1 0.019(2) 0.020(3) 0.043(4) -0.004(2) -0.004(2) -0.005(2)
N2 0.018(2) 0.023(3) 0.042(4) 0.001(2) -0.003(2) -0.009(2)
C1 0.028(3) 0.028(3) 0.032(4) 0.002(3) -0.009(3) -0.009(3)
C2 0.022(3) 0.026(3) 0.043(4) 0.006(3) -0.011(3) -0.010(3)
C3 0.023(3) 0.025(3) 0.040(4) 0.005(3) -0.009(3) -0.013(3)
C4 0.022(3) 0.022(3) 0.050(5) 0.006(3) -0.010(3) -0.012(3)
C5 0.026(3) 0.029(4) 0.049(5) 0.002(3) -0.009(3) -0.010(3)
C6 0.023(3) 0.038(4) 0.046(5) 0.006(3) -0.013(3) -0.008(3)
C7 0.037(4) 0.031(4) 0.039(4) -0.002(3) -0.006(3) -0.013(3)
C8 0.021(3) 0.029(4) 0.050(5) -0.002(3) -0.009(3) -0.004(3)
C9 0.036(4) 0.045(4) 0.052(5) -0.013(4) 0.002(3) -0.023(4)
C10 0.035(4) 0.027(4) 0.064(6) 0.000(4) -0.013(4) -0.013(3)
C11 0.038(4) 0.040(5) 0.079(7) -0.012(4) -0.019(4) -0.004(4)
C12 0.035(4) 0.081(7) 0.057(6) -0.001(5) -0.024(4) -0.013(5)
C13 0.058(7) 0.233(17) 0.083(9) -0.075(10) -0.037(6) -0.009(8)
C14 0.102(10) 0.41(3) 0.133(14) 0.002(16) -0.056(10) -0.158(16)
C15 0.113(10) 0.156(13) 0.103(11) 0.036(9) -0.078(9) -0.050(10)
C16 0.022(3) 0.028(4) 0.048(5) 0.000(3) -0.002(3) -0.015(3)
C17 0.030(3) 0.020(3) 0.040(4) 0.002(3) -0.006(3) -0.012(3)
C18 0.029(3) 0.023(3) 0.029(4) 0.002(3) -0.007(3) -0.009(3)
C19 0.031(3) 0.020(3) 0.034(4) 0.002(3) -0.005(3) -0.008(3)
C20 0.039(4) 0.019(3) 0.046(5) -0.001(3) -0.006(3) -0.009(3)
C21 0.043(4) 0.021(3) 0.056(5) 0.002(3) -0.011(4) -0.016(3)
C22 0.036(4) 0.031(4) 0.042(4) 0.005(3) -0.007(3) -0.020(3)
C23 0.027(3) 0.027(4) 0.042(4) -0.003(3) -0.005(3) -0.005(3)
C24 0.026(3) 0.039(4) 0.046(5) 0.002(3) -0.006(3) -0.007(3)
C25 0.032(4) 0.032(4) 0.050(5) -0.001(3) -0.011(3) -0.001(3)
C26 0.030(4) 0.029(4) 0.063(6) -0.002(4) -0.010(4) 0.000(3)
C27 0.056(5) 0.031(4) 0.070(6) -0.004(4) -0.013(4) -0.028(4)
C28 0.28(2) 0.147(13) 0.169(15) 0.070(11) -0.118(15) -0.188(15)
C29 0.214(17) 0.065(8) 0.35(3) -0.031(12) -0.214(19) -0.033(10)
C30 0.241(18) 0.261(19) 0.187(16) -0.180(15) 0.149(14) -0.231(17)
C31 0.037(4) 0.029(4) 0.041(4) -0.001(3) -0.010(3) -0.013(3)
C32 0.029(3) 0.030(4) 0.046(5) 0.001(3) -0.011(3) -0.017(3)
C33 0.027(3) 0.026(4) 0.039(4) -0.002(3) -0.002(3) 0.000(3)
C34 0.017(3) 0.032(4) 0.058(5) -0.002(3) -0.002(3) -0.013(3)
O41 0.0142(19) 0.036(3) 0.036(3) 0.008(2) -0.0029(17) -0.0136(19)
O42 0.024(2) 0.035(3) 0.035(3) 0.000(2) -0.0057(19) -0.019(2)
N41 0.021(3) 0.030(3) 0.036(3) -0.001(2) -0.006(2) -0.014(2)
N42 0.024(3) 0.027(3) 0.031(3) -0.004(2) -0.003(2) -0.011(2)
C41 0.017(3) 0.029(4) 0.037(4) -0.002(3) -0.004(3) -0.006(3)
C42 0.023(3) 0.036(4) 0.030(4) -0.002(3) -0.005(3) -0.016(3)
C43 0.023(3) 0.037(4) 0.033(4) -0.004(3) -0.001(3) -0.014(3)
C44 0.034(4) 0.045(4) 0.025(4) 0.003(3) -0.001(3) -0.023(3)
C45 0.033(4) 0.060(5) 0.040(5) 0.009(4) 0.001(3) -0.028(4)
C46 0.024(3) 0.061(5) 0.042(5) 0.001(4) 0.001(3) -0.021(4)
C47 0.022(3) 0.047(4) 0.038(4) -0.003(3) -0.002(3) -0.013(3)
C48 0.041(4) 0.055(5) 0.044(5) 0.013(4) -0.008(3) -0.029(4)
C49 0.041(4) 0.035(4) 0.039(5) 0.013(3) -0.013(3) -0.015(3)
C50 0.043(4) 0.064(6) 0.031(5) 0.000(4) -0.004(3) -0.005(4)
C51 0.063(6) 0.087(7) 0.091(8) 0.041(6) -0.006(5) -0.046(6)
C52 0.023(4) 0.088(7) 0.051(6) 0.009(5) 0.002(3) -0.020(4)
C53 0.041(6) 0.42(3) 0.081(10) 0.023(14) 0.011(6) -0.080(12)
C54 0.038(5) 0.281(15) 0.135(10) -0.054(10) 0.002(6) -0.079(8)
C55 0.076(9) 0.173(17) 0.23(2) -0.091(15) 0.066(10) -0.047(10)
C56 0.023(3) 0.027(3) 0.036(4) -0.005(3) -0.006(3) -0.004(3)
C57 0.017(3) 0.039(4) 0.039(4) -0.008(3) -0.004(3) -0.014(3)
C58 0.019(3) 0.037(4) 0.028(4) -0.003(3) -0.003(2) -0.015(3)
C59 0.025(3) 0.063(5) 0.032(4) -0.002(4) -0.003(3) -0.024(4)
C60 0.035(4) 0.061(5) 0.032(4) 0.002(4) -0.003(3) -0.033(4)
C61 0.023(3) 0.079(6) 0.037(5) -0.022(4) 0.007(3) -0.027(4)
C62 0.022(3) 0.039(4) 0.045(5) -0.013(3) -0.004(3) -0.010(3)
C63 0.041(4) 0.049(5) 0.037(4) 0.008(3) -0.008(3) -0.034(4)
C64 0.038(4) 0.042(4) 0.051(5) 0.009(4) -0.011(3) -0.026(4)
C65 0.037(4) 0.069(6) 0.054(5) -0.004(4) -0.001(4) -0.038(4)
C66 0.081(6) 0.089(7) 0.052(6) 0.018(5) -0.018(5) -0.065(6)
C67 0.035(4) 0.072(6) 0.055(6) -0.031(5) 0.012(4) -0.028(4)
C68 0.038(5) 0.145(10) 0.061(7) -0.045(7) 0.019(4) -0.035(6)
C69 0.064(6) 0.126(9) 0.032(5) -0.020(5) 0.002(4) -0.054(6)
C70 0.080(7) 0.099(9) 0.067(7) -0.053(6) 0.024(5) -0.042(7)
C71 0.023(3) 0.036(4) 0.031(4) 0.001(3) -0.006(3) -0.019(3)
C72 0.025(3) 0.035(4) 0.033(4) -0.006(3) -0.004(3) -0.015(3)
C73 0.031(3) 0.035(4) 0.034(4) 0.004(3) -0.008(3) -0.015(3)
C74 0.041(4) 0.032(4) 0.044(5) 0.007(3) -0.012(3) -0.022(3)
U2 0.02010(11) 0.02141(12) 0.03316(15) 0.00168(10) -0.00543(9) -0.01256(10)
O81 0.023(2) 0.028(2) 0.043(3) 0.004(2) -0.0125(19) -0.017(2)
O82 0.023(2) 0.034(3) 0.040(3) -0.004(2) 0.0011(19) -0.019(2)
N81 0.027(3) 0.030(3) 0.039(3) 0.002(3) -0.011(2) -0.017(3)
N82 0.021(2) 0.030(3) 0.030(3) 0.000(2) -0.005(2) -0.015(2)
C81 0.036(4) 0.029(4) 0.047(5) 0.007(3) -0.017(3) -0.017(3)
C82 0.031(3) 0.035(4) 0.036(4) 0.005(3) -0.011(3) -0.024(3)
C83 0.030(3) 0.050(4) 0.029(4) 0.012(3) -0.011(3) -0.032(3)
C84 0.031(3) 0.051(4) 0.036(4) 0.006(3) -0.010(3) -0.030(4)
C85 0.044(4) 0.088(7) 0.036(5) 0.019(4) -0.008(3) -0.046(5)
C86 0.055(5) 0.058(5) 0.044(5) 0.025(4) -0.024(4) -0.043(5)
C87 0.034(4) 0.055(5) 0.050(5) 0.020(4) -0.018(3) -0.031(4)
C88 0.029(4) 0.063(5) 0.039(5) -0.001(4) -0.003(3) -0.028(4)
C89 0.028(4) 0.038(4) 0.056(5) -0.011(4) 0.004(3) -0.015(3)
C90 0.028(4) 0.076(6) 0.059(6) 0.009(5) -0.006(3) -0.032(4)
C91 0.046(5) 0.077(7) 0.051(6) -0.014(5) -0.003(4) -0.021(5)
C92 0.071(6) 0.127(9) 0.052(6) 0.057(6) -0.035(5) -0.076(7)
C93 0.109(9) 0.200(14) 0.093(9) 0.091(9) -0.048(7) -0.130(10)
C94 0.096(8) 0.125(10) 0.065(8) 0.059(7) -0.032(6) -0.064(8)
C95 0.089(8) 0.084(8) 0.077(8) 0.051(6) -0.032(6) -0.035(7)
C96 0.033(3) 0.028(4) 0.049(5) 0.003(3) -0.008(3) -0.021(3)
C97 0.028(3) 0.038(4) 0.036(4) 0.005(3) -0.006(3) -0.024(3)
C98 0.023(3) 0.036(4) 0.033(4) 0.003(3) -0.005(3) -0.018(3)
C99 0.031(4) 0.047(4) 0.039(4) 0.003(3) -0.005(3) -0.022(3)
C100 0.041(4) 0.085(6) 0.029(4) 0.000(4) 0.002(3) -0.038(5)
C101 0.058(5) 0.082(6) 0.043(5) 0.008(4) -0.005(4) -0.058(5)
C102 0.046(4) 0.054(5) 0.043(5) 0.001(4) -0.005(3) -0.039(4)
C103 0.037(4) 0.054(5) 0.036(5) -0.013(4) 0.007(3) -0.021(4)
C104 0.048(4) 0.035(4) 0.045(5) -0.011(4) -0.006(4) -0.011(4)
C105 0.069(6) 0.064(6) 0.034(5) -0.001(4) -0.007(4) -0.042(5)
C106 0.049(5) 0.099(8) 0.081(8) -0.043(6) 0.021(5) -0.026(6)
C207 0.085(7) 0.144(11) 0.060(7) 0.007(7) 0.002(5) -0.098(8)
C208 0.33(3) 0.44(3) 0.094(12) -0.069(16) 0.080(14) -0.35(3)
C209 0.115(8) 0.192(12) 0.145(11) 0.036(9) -0.034(8) -0.138(9)
C210 0.197(19) 0.24(2) 0.29(3) 0.17(2) -0.094(19) -0.185(19)
C111 0.027(3) 0.032(4) 0.037(4) 0.001(3) -0.009(3) -0.014(3)
C112 0.024(3) 0.040(4) 0.032(4) 0.003(3) -0.009(3) -0.018(3)
C113 0.023(3) 0.034(4) 0.038(4) -0.003(3) -0.007(3) -0.007(3)
C114 0.027(3) 0.034(4) 0.036(4) -0.004(3) -0.003(3) -0.016(3)
O121 0.026(2) 0.022(2) 0.043(3) -0.001(2) -0.008(2) -0.012(2)
O122 0.024(2) 0.023(2) 0.036(3) 0.0002(19) -0.0071(18) -0.0132(19)
N121 0.030(3) 0.021(3) 0.035(3) 0.004(2) -0.009(2) -0.016(2)
N122 0.024(3) 0.015(3) 0.051(4) 0.003(2) -0.009(2) -0.011(2)
C121 0.032(3) 0.027(3) 0.032(4) -0.001(3) -0.007(3) -0.018(3)
C122 0.025(3) 0.022(3) 0.048(5) -0.003(3) -0.006(3) -0.014(3)
C123 0.020(3) 0.022(3) 0.040(4) -0.003(3) -0.004(3) -0.010(3)
C124 0.024(3) 0.022(3) 0.044(4) -0.002(3) -0.003(3) -0.012(3)
C125 0.039(4) 0.027(4) 0.046(5) -0.002(3) -0.004(3) -0.021(3)
C126 0.046(4) 0.038(4) 0.036(4) -0.001(3) -0.009(3) -0.028(4)
C127 0.042(4) 0.029(4) 0.039(4) 0.001(3) -0.010(3) -0.022(3)
C128 0.034(4) 0.024(3) 0.052(5) 0.011(3) -0.016(3) -0.020(3)
C129 0.066(5) 0.034(4) 0.076(6) 0.016(4) -0.032(5) -0.033(4)
C130 0.040(4) 0.030(4) 0.060(5) -0.001(4) -0.012(4) -0.019(3)
C131 0.038(4) 0.038(4) 0.047(5) 0.012(4) -0.012(3) -0.022(4)
C132 0.111(8) 0.088(7) 0.044(6) 0.010(5) -0.028(5) -0.081(7)
C133 0.133(14) 0.28(2) 0.155(17) -0.007(16) -0.059(12) -0.105(16)
C134 0.166(12) 0.192(14) 0.057(7) 0.012(8) -0.043(7) -0.150(12)
C135 0.29(2) 0.30(2) 0.090(10) 0.088(12) -0.110(12) -0.28(2)
C136 0.021(3) 0.032(4) 0.043(4) 0.001(3) -0.001(3) -0.015(3)
C137 0.026(3) 0.024(3) 0.037(4) -0.001(3) -0.005(3) -0.007(3)
C138 0.027(3) 0.024(3) 0.034(4) -0.001(3) -0.005(3) -0.012(3)
C139 0.030(3) 0.022(3) 0.033(4) 0.000(3) -0.007(3) -0.007(3)
C140 0.037(4) 0.023(3) 0.052(5) 0.004(3) -0.011(3) -0.013(3)
C141 0.026(3) 0.028(4) 0.051(5) -0.004(3) -0.004(3) -0.007(3)
C142 0.025(3) 0.032(4) 0.048(5) 0.000(3) -0.006(3) -0.014(3)
C143 0.034(4) 0.029(4) 0.041(4) 0.000(3) -0.007(3) -0.017(3)
C144 0.055(5) 0.032(4) 0.058(5) 0.007(4) -0.017(4) -0.029(4)
C145 0.049(4) 0.031(4) 0.041(5) -0.003(3) -0.008(3) -0.023(4)
C146 0.043(4) 0.035(4) 0.044(5) 0.002(3) -0.009(3) -0.026(4)
C147 0.032(4) 0.030(4) 0.091(7) 0.004(4) -0.023(4) -0.005(4)
C148 0.071(7) 0.077(8) 0.107(10) 0.039(7) -0.050(7) -0.012(6)
C149 0.035(5) 0.131(11) 0.123(11) 0.005(9) -0.010(6) 0.017(6)
C150 0.207(15) 0.052(7) 0.263(19) 0.013(9) -0.212(16) -0.018(8)
C151 0.034(4) 0.023(3) 0.044(4) 0.004(3) -0.015(3) -0.014(3)
C152 0.024(3) 0.027(3) 0.042(4) -0.001(3) -0.008(3) -0.011(3)
C153 0.048(4) 0.026(4) 0.045(5) 0.007(3) -0.009(3) -0.023(3)
C154 0.026(3) 0.026(3) 0.058(5) 0.007(3) -0.007(3) -0.019(3)
N301 0.169(13) 0.145(12) 0.076(8) 0.005(9) 0.028(8) -0.061(11)
C301 0.144(13) 0.105(12) 0.060(9) 0.009(9) 0.022(8) -0.018(11)
C302 0.221(17) 0.064(8) 0.062(9) -0.012(7) 0.044(9) -0.018(10)
N302 0.105(9) 0.108(10) 0.090(10) 0.031(8) -0.043(8) -0.038(7)
C303 0.071(7) 0.069(7) 0.055(7) 0.014(4) -0.021(5) -0.025(5)
C304 0.102(10) 0.058(8) 0.057(9) 0.009(7) -0.037(7) -0.027(7)
N303 0.157(17) 0.138(16) 0.120(16) 0.008(13) -0.019(13) -0.015(13)
C305 0.131(11) 0.126(11) 0.126(11) 0.004(5) -0.023(5) -0.062(7)
C306 0.16(3) 0.067(16) 0.10(2) -0.002(15) -0.03(2) -0.061(19)
N304 0.074(11) 0.061(11) 0.058(12) 0.000(8) -0.017(8) -0.037(9)
C307 0.063(10) 0.059(10) 0.058(10) 0.002(5) -0.010(5) -0.032(6)
C308 0.033(9) 0.020(9) 0.012(9) 0.005(7) 0.000(7) -0.004(7)
N305 0.037(9) 0.028(9) 0.047(10) -0.005(7) -0.018(7) -0.009(7)
C309 0.059(10) 0.065(11) 0.060(11) -0.001(5) -0.015(5) -0.027(6)
C310 0.12(3) 0.13(3) 0.12(3) 0.003(10) -0.023(11) -0.058(16)

loop_
_atom_type_symbol
_atom_type_description
_atom_type_scat_dispersion_real
_atom_type_scat_dispersion_imag
_atom_type_scat_source
C C 0.0033 0.0016 'International Tables Vol C Tables 4.2.6.8 and 6.1.1.4'
H H 0.0000 0.0000 'International Tables Vol C Tables 4.2.6.8 and 6.1.1.4'
N N 0.0061 0.0033 'International Tables Vol C Tables 4.2.6.8 and 6.1.1.4'
O O 0.0106 0.0060 'International Tables Vol C Tables 4.2.6.8 and 6.1.1.4'
U U -9.6767 9.6646 'International Tables Vol C Tables 4.2.6.8 and 6.1.1.4'

loop_
_geom_angle_atom_site_label_1
_geom_angle_atom_site_label_2
_geom_angle_atom_site_label_3
_geom_angle
O41 U1 O42 144.95(15)
O41 U1 O1 91.07(15)
O42 U1 O1 101.68(15)
O41 U1 O2 98.86(15)
O42 U1 O2 89.54(15)
O1 U1 O2 144.42(14)
O41 U1 N42 82.24(16)
O42 U1 N42 68.78(15)
O1 U1 N42 78.65(15)
O2 U1 N42 136.37(15)
O41 U1 N2 139.42(16)
O42 U1 N2 75.63(15)
O1 U1 N2 75.16(14)
O2 U1 N2 75.19(14)
N42 U1 N2 129.82(15)
O41 U1 N41 68.40(15)
O42 U1 N41 80.72(15)
O1 U1 N41 137.91(15)
O2 U1 N41 76.89(15)
N42 U1 N41 62.91(15)
N2 U1 N41 143.23(16)
O41 U1 N1 76.26(15)
O42 U1 N1 138.52(15)
O1 U1 N1 74.48(15)
O2 U1 N1 74.91(15)
N42 U1 N1 144.97(16)
N2 U1 N1 63.35(16)
N41 U1 N1 130.04(15)
C3 O1 U1 142.8(4)
C18 O2 U1 140.9(4)
C33 N1 C31 107.5(5)
C33 N1 C1 106.0(5)
C31 N1 C1 111.7(5)
C33 N1 U1 110.6(4)
C31 N1 U1 116.3(4)
C1 N1 U1 104.2(4)
C34 N2 C32 107.5(5)
C34 N2 C16 107.0(5)
C32 N2 C16 111.2(5)
C34 N2 U1 109.0(4)
C32 N2 U1 117.1(4)
C16 N2 U1 104.6(3)
N1 C1 C2 116.7(5)
N1 C1 H1A 108.1
C2 C1 H1A 108.1
N1 C1 H1B 108.1
C2 C1 H1B 108.1
H1A C1 H1B 107.3
C3 C2 C7 122.4(6)
C3 C2 C1 120.9(5)
C7 C2 C1 116.7(6)
O1 C3 C2 117.9(5)
O1 C3 C4 124.1(6)
C2 C3 C4 118.0(6)
C5 C4 C3 117.0(6)
C5 C4 C8 119.2(6)
C3 C4 C8 123.7(6)
C6 C5 C4 125.7(6)
C6 C5 H5 117.2
C4 C5 H5 117.2
C5 C6 C7 116.5(6)
C5 C6 C12 123.3(6)
C7 C6 C12 120.2(7)
C6 C7 C2 119.8(7)
C6 C7 H7 120.1
C2 C7 H7 120.1
C4 C8 C9 112.5(6)
C4 C8 C11 113.5(6)
C9 C8 C11 105.4(6)
C4 C8 C10 108.2(6)
C9 C8 C10 110.8(6)
C11 C8 C10 106.4(6)
C8 C9 H9A 109.5
C8 C9 H9B 109.5
H9A C9 H9B 109.5
C8 C9 H9C 109.5
H9A C9 H9C 109.5
H9B C9 H9C 109.5
C8 C10 H10A 109.5
C8 C10 H10B 109.5
H10A C10 H10B 109.5
C8 C10 H10C 109.5
H10A C10 H10C 109.5
H10B C10 H10C 109.5
C8 C11 H11A 109.5
C8 C11 H11B 109.5
H11A C11 H11B 109.5
C8 C11 H11C 109.5
H11A C11 H11C 109.5
H11B C11 H11C 109.5
C13 C12 C14 125.7(10)
C13 C12 C6 115.9(7)
C14 C12 C6 110.5(8)
C13 C12 C15 96.8(10)
C14 C12 C15 97.5(11)
C6 C12 C15 104.5(7)
C12 C13 H13A 109.5
C12 C13 H13B 109.5
H13A C13 H13B 109.5
C12 C13 H13C 109.5
H13A C13 H13C 109.5
H13B C13 H13C 109.5
C12 C14 H14A 109.5
C12 C14 H14B 109.5
H14A C14 H14B 109.5
C12 C14 H14C 109.5
H14A C14 H14C 109.5
H14B C14 H14C 109.5
C12 C15 H15A 109.5
C12 C15 H15B 109.5
H15A C15 H15B 109.5
C12 C15 H15C 109.5
H15A C15 H15C 109.5
H15B C15 H15C 109.5
N2 C16 C17 116.5(6)
N2 C16 H16A 108.2
C17 C16 H16A 108.2
N2 C16 H16B 108.2
C17 C16 H16B 108.2
H16A C16 H16B 107.3
C22 C17 C18 121.2(6)
C22 C17 C16 117.3(6)
C18 C17 C16 121.5(6)
O2 C18 C19 124.0(6)
O2 C18 C17 117.8(5)
C19 C18 C17 118.2(6)
C18 C19 C20 118.2(6)
C18 C19 C23 124.2(6)
C20 C19 C23 117.6(6)
C19 C20 C21 124.8(6)
C19 C20 H20 117.6
C21 C20 H20 117.6
C22 C21 C20 114.2(6)
C22 C21 C27 122.6(7)
C20 C21 C27 123.1(7)
C17 C22 C21 122.8(6)
C17 C22 H22 118.6
C21 C22 H22 118.6
C26 C23 C24 107.5(6)
C26 C23 C25 105.3(6)
C24 C23 C25 111.6(6)
C26 C23 C19 113.8(6)
C24 C23 C19 111.6(5)
C25 C23 C19 107.0(6)
C23 C24 H24A 109.5
C23 C24 H24B 109.5
H24A C24 H24B 109.5
C23 C24 H24C 109.5
H24A C24 H24C 109.5
H24B C24 H24C 109.5
C23 C25 H25A 109.5
C23 C25 H25B 109.5
H25A C25 H25B 109.5
C23 C25 H25C 109.5
H25A C25 H25C 109.5
H25B C25 H25C 109.5
C23 C26 H26A 109.5
C23 C26 H26B 109.5
H26A C26 H26B 109.5
C23 C26 H26C 109.5
H26A C26 H26C 109.5
H26B C26 H26C 109.5
C28 C27 C29 108.4(12)
C28 C27 C30 105.6(11)
C29 C27 C30 110.9(12)
C28 C27 C21 109.6(8)
C29 C27 C21 109.6(7)
C30 C27 C21 112.7(8)
C27 C28 H28A 109.5
C27 C28 H28B 109.5
H28A C28 H28B 109.5
C27 C28 H28C 109.5
H28A C28 H28C 109.5
H28B C28 H28C 109.5
C27 C29 H29A 109.5
C27 C29 H29B 109.5
H29A C29 H29B 109.5
C27 C29 H29C 109.5
H29A C29 H29C 109.5
H29B C29 H29C 109.5
C27 C30 H30A 109.5
C27 C30 H30B 109.5
H30A C30 H30B 109.5
C27 C30 H30C 109.5
H30A C30 H30C 109.5
H30B C30 H30C 109.5
N1 C31 C32 114.3(5)
N1 C31 H31A 108.7
C32 C31 H31A 108.7
N1 C31 H31B 108.7
C32 C31 H31B 108.7
H31A C31 H31B 107.6
N2 C32 C31 114.0(5)
N2 C32 H32A 108.8
C31 C32 H32A 108.8
N2 C32 H32B 108.8
C31 C32 H32B 108.8
H32A C32 H32B 107.7
N1 C33 H33A 109.5
N1 C33 H33B 109.5
H33A C33 H33B 109.5
N1 C33 H33C 109.5
H33A C33 H33C 109.5
H33B C33 H33C 109.5
N2 C34 H34A 109.5
N2 C34 H34B 109.5
H34A C34 H34B 109.5
N2 C34 H34C 109.5
H34A C34 H34C 109.5
H34B C34 H34C 109.5
C43 O41 U1 151.1(4)
C58 O42 U1 150.0(4)
C73 N41 C71 109.4(5)
C73 N41 C41 106.6(5)
C71 N41 C41 110.3(5)
C73 N41 U1 109.1(4)
C71 N41 U1 113.8(3)
C41 N41 U1 107.4(4)
C72 N42 C74 108.8(5)
C72 N42 C56 109.6(5)
C74 N42 C56 107.2(5)
C72 N42 U1 115.7(4)
C74 N42 U1 108.3(4)
C56 N42 U1 107.0(4)
N41 C41 C42 116.9(5)
N41 C41 H41A 108.1
C42 C41 H41A 108.1
N41 C41 H41B 108.1
C42 C41 H41B 108.1
H41A C41 H41B 107.3
C43 C42 C47 119.8(6)
C43 C42 C41 122.3(5)
C47 C42 C41 117.8(6)
O41 C43 C42 117.6(6)
O41 C43 C44 122.7(6)
C42 C43 C44 119.8(6)
C45 C44 C43 115.8(6)
C45 C44 C48 117.2(6)
C43 C44 C48 126.7(6)
C46 C45 C44 125.3(7)
C46 C45 H45 117.4
C44 C45 H45 117.4
C47 C46 C45 116.8(6)
C47 C46 C52 122.1(7)
C45 C46 C52 121.1(7)
C46 C47 C42 121.8(7)
C46 C47 H47 119.1
C42 C47 H47 119.1
C49 C48 C51 104.6(7)
C49 C48 C44 113.5(6)
C51 C48 C44 111.1(6)
C49 C48 C50 111.4(6)
C51 C48 C50 108.1(7)
C44 C48 C50 108.1(6)
C48 C49 H49A 109.5
C48 C49 H49B 109.5
H49A C49 H49B 109.5
C48 C49 H49C 109.5
H49A C49 H49C 109.5
H49B C49 H49C 109.5
C48 C50 H50A 109.5
C48 C50 H50B 109.5
H50A C50 H50B 109.5
C48 C50 H50C 109.5
H50A C50 H50C 109.5
H50B C50 H50C 109.5
C48 C51 H51A 109.5
C48 C51 H51B 109.5
H51A C51 H51B 109.5
C48 C51 H51C 109.5
H51A C51 H51C 109.5
H51B C51 H51C 109.5
C54 C52 C53 123.1(10)
C54 C52 C46 113.1(8)
C53 C52 C46 111.5(7)
C54 C52 C55 98.9(11)
C53 C52 C55 98.6(12)
C46 C52 C55 108.5(8)
C52 C53 H53A 109.5
C52 C53 H53B 109.5
H53A C53 H53B 109.5
C52 C53 H53C 109.5
H53A C53 H53C 109.5
H53B C53 H53C 109.5
C52 C54 H54A 109.5
C52 C54 H54B 109.5
H54A C54 H54B 109.5
C52 C54 H54C 109.5
H54A C54 H54C 109.5
H54B C54 H54C 109.5
C52 C55 H55A 109.5
C52 C55 H55B 109.5
H55A C55 H55B 109.5
C52 C55 H55C 109.5
H55A C55 H55C 109.5
H55B C55 H55C 109.5
C57 C56 N42 116.2(5)
C57 C56 H56A 108.2
N42 C56 H56A 108.2
C57 C56 H56B 108.2
N42 C56 H56B 108.2
H56A C56 H56B 107.4
C62 C57 C58 120.2(7)
C62 C57 C56 117.6(6)
C58 C57 C56 122.1(6)
O42 C58 C57 117.4(6)
O42 C58 C59 123.2(6)
C57 C58 C59 119.4(6)
C60 C59 C58 116.9(7)
C60 C59 C63 116.4(7)
C58 C59 C63 126.5(6)
C61 C60 C59 125.5(7)
C61 C60 H60 117.3
C59 C60 H60 117.3
C60 C61 C62 115.6(6)
C60 C61 C67 120.7(8)
C62 C61 C67 123.7(8)
C61 C62 C57 121.9(7)
C61 C62 H62 119.1
C57 C62 H62 119.1
C66 C63 C65 106.5(6)
C66 C63 C64 107.1(6)
C65 C63 C64 110.4(6)
C66 C63 C59 111.7(6)
C65 C63 C59 107.8(6)
C64 C63 C59 113.2(6)
C63 C64 H64A 109.5
C63 C64 H64B 109.5
H64A C64 H64B 109.5
C63 C64 H64C 109.5
H64A C64 H64C 109.5
H64B C64 H64C 109.5
C63 C65 H65A 109.5
C63 C65 H65B 109.5
H65A C65 H65B 109.5
C63 C65 H65C 109.5
H65A C65 H65C 109.5
H65B C65 H65C 109.5
C63 C66 H66A 109.5
C63 C66 H66B 109.5
H66A C66 H66B 109.5
C63 C66 H66C 109.5
H66A C66 H66C 109.5
H66B C66 H66C 109.5
C70 C67 C68 107.4(8)
C70 C67 C69 109.3(8)
C68 C67 C69 107.4(8)
C70 C67 C61 111.8(8)
C68 C67 C61 109.3(6)
C69 C67 C61 111.4(7)
C67 C68 H68A 109.5
C67 C68 H68B 109.5
H68A C68 H68B 109.5
C67 C68 H68C 109.5
H68A C68 H68C 109.5
H68B C68 H68C 109.5
C67 C69 H69A 109.5
C67 C69 H69B 109.5
H69A C69 H69B 109.5
C67 C69 H69C 109.5
H69A C69 H69C 109.5
H69B C69 H69C 109.5
C67 C70 H70A 109.5
C67 C70 H70B 109.5
H70A C70 H70B 109.5
C67 C70 H70C 109.5
H70A C70 H70C 109.5
H70B C70 H70C 109.5
N41 C71 C72 110.5(5)
N41 C71 H71A 109.5
C72 C71 H71A 109.5
N41 C71 H71B 109.5
C72 C71 H71B 109.5
H71A C71 H71B 108.1
N42 C72 C71 109.3(5)
N42 C72 H72A 109.8
C71 C72 H72A 109.8
N42 C72 H72B 109.8
C71 C72 H72B 109.8
H72A C72 H72B 108.3
N41 C73 H73A 109.5
N41 C73 H73B 109.5
H73A C73 H73B 109.5
N41 C73 H73C 109.5
H73A C73 H73C 109.5
H73B C73 H73C 109.5
N42 C74 H74A 109.5
N42 C74 H74B 109.5
H74A C74 H74B 109.5
N42 C74 H74C 109.5
H74A C74 H74C 109.5
H74B C74 H74C 109.5
O82 U2 O81 145.02(15)
O82 U2 O121 91.82(15)
O81 U2 O121 100.15(16)
O82 U2 O122 97.89(15)
O81 U2 O122 90.96(15)
O121 U2 O122 144.90(14)
O82 U2 N81 81.72(16)
O81 U2 N81 69.28(15)
O121 U2 N81 77.35(15)
O122 U2 N81 137.33(15)
O82 U2 N122 139.19(16)
O81 U2 N122 75.79(15)
O121 U2 N122 75.64(14)
O122 U2 N122 75.05(14)
N81 U2 N122 130.59(16)
O82 U2 N82 68.90(15)
O81 U2 N82 80.57(15)
O121 U2 N82 137.91(14)
O122 U2 N82 76.55(14)
N81 U2 N82 63.45(15)
N122 U2 N82 142.39(15)
O82 U2 N121 76.04(15)
O81 U2 N121 138.80(14)
O121 U2 N121 74.67(15)
O122 U2 N121 75.14(15)
N81 U2 N121 143.35(16)
N122 U2 N121 63.23(16)
N82 U2 N121 130.70(15)
C83 O81 U2 149.8(4)
C98 O82 U2 150.1(4)
C113 N81 C111 109.3(5)
C113 N81 C81 107.3(5)
C111 N81 C81 109.2(5)
C113 N81 U2 108.8(4)
C111 N81 U2 114.8(4)
C81 N81 U2 107.2(3)
C114 N82 C96 107.0(5)
C114 N82 C112 109.7(5)
C96 N82 C112 109.9(5)
C114 N82 U2 108.4(3)
C96 N82 U2 107.8(4)
C112 N82 U2 113.8(4)
N81 C81 C82 117.0(6)
N81 C81 H81A 108.1
C82 C81 H81A 108.1
N81 C81 H81B 108.1
C82 C81 H81B 108.1
H81A C81 H81B 107.3
C87 C82 C83 120.9(7)
C87 C82 C81 117.3(6)
C83 C82 C81 121.8(6)
O81 C83 C82 117.3(6)
O81 C83 C84 124.1(6)
C82 C83 C84 118.6(6)
C85 C84 C83 115.6(7)
C85 C84 C88 119.2(7)
C83 C84 C88 124.9(6)
C84 C85 C86 127.0(8)
C84 C85 H85 116.5
C86 C85 H85 116.5
C85 C86 C87 115.3(7)
C85 C86 C92 121.2(8)
C87 C86 C92 123.3(8)
C82 C87 C86 122.2(7)
C82 C87 H87 118.9
C86 C87 H87 118.9
C90 C88 C89 111.4(6)
C90 C88 C91 105.7(6)
C89 C88 C91 104.9(7)
C90 C88 C84 108.4(6)
C89 C88 C84 113.6(6)
C91 C88 C84 112.6(6)
C88 C89 H89A 109.5
C88 C89 H89B 109.5
H89A C89 H89B 109.5
C88 C89 H89C 109.5
H89A C89 H89C 109.5
H89B C89 H89C 109.5
C88 C90 H90A 109.5
C88 C90 H90B 109.5
H90A C90 H90B 109.5
C88 C90 H90C 109.5
H90A C90 H90C 109.5
H90B C90 H90C 109.5
C88 C91 H91A 109.5
C88 C91 H91B 109.5
H91A C91 H91B 109.5
C88 C91 H91C 109.5
H91A C91 H91C 109.5
H91B C91 H91C 109.5
C95 C92 C86 113.3(8)
C95 C92 C93 110.0(9)
C86 C92 C93 108.4(7)
C95 C92 C94 107.6(8)
C86 C92 C94 109.3(8)
C93 C92 C94 108.1(9)
C92 C93 H93A 109.5
C92 C93 H93B 109.5
H93A C93 H93B 109.5
C92 C93 H93C 109.5
H93A C93 H93C 109.5
H93B C93 H93C 109.5
C92 C94 H94A 109.5
C92 C94 H94B 109.5
H94A C94 H94B 109.5
C92 C94 H94C 109.5
H94A C94 H94C 109.5
H94B C94 H94C 109.5
C92 C95 H95A 109.5
C92 C95 H95B 109.5
H95A C95 H95B 109.5
C92 C95 H95C 109.5
H95A C95 H95C 109.5
H95B C95 H95C 109.5
N82 C96 C97 116.8(5)
N82 C96 H96A 108.1
C97 C96 H96A 108.1
N82 C96 H96B 108.1
C97 C96 H96B 108.1
H96A C96 H96B 107.3
C102 C97 C98 120.6(6)
C102 C97 C96 117.1(6)
C98 C97 C96 122.3(6)
O82 C98 C97 118.2(6)
O82 C98 C99 122.1(6)
C97 C98 C99 119.7(6)
C100 C99 C98 115.5(7)
C100 C99 C103 117.5(6)
C98 C99 C103 126.8(6)
C101 C100 C99 124.9(7)
C101 C100 H100 117.5
C99 C100 H100 117.5
C100 C101 C102 117.5(7)
C100 C101 C207 121.5(8)
C102 C101 C207 121.0(8)
C97 C102 C101 121.2(7)
C97 C102 H102 119.4
C101 C102 H102 119.4
C99 C103 C104 112.8(6)
C99 C103 C105 108.5(6)
C104 C103 C105 111.3(6)
C99 C103 C106 112.3(7)
C104 C103 C106 104.7(7)
C105 C103 C106 107.1(7)
C103 C104 H10D 109.5
C103 C104 H10E 109.5
H10D C104 H10E 109.5
C103 C104 H10F 109.5
H10D C104 H10F 109.5
H10E C104 H10F 109.5
C103 C105 H10G 109.5
C103 C105 H10H 109.5
H10G C105 H10H 109.5
C103 C105 H10I 109.5
H10G C105 H10I 109.5
H10H C105 H10I 109.5
C103 C106 H10J 109.5
C103 C106 H10K 109.5
H10J C106 H10K 109.5
C103 C106 H10L 109.5
H10J C106 H10L 109.5
H10K C106 H10L 109.5
C209 C207 C208 119.7(12)
C209 C207 C101 113.8(9)
C208 C207 C101 109.3(9)
C209 C207 C210 102.9(12)
C208 C207 C210 101.2(13)
C101 C207 C210 108.3(9)
C207 C208 H20A 109.5
C207 C208 H20B 109.5
H20A C208 H20B 109.5
C207 C208 H20C 109.5
H20A C208 H20C 109.5
H20B C208 H20C 109.5
C207 C209 H20D 109.5
C207 C209 H20E 109.5
H20D C209 H20E 109.5
C207 C209 H20F 109.5
H20D C209 H20F 109.5
H20E C209 H20F 109.5
C207 C210 H21A 109.5
C207 C210 H21B 109.5
H21A C210 H21B 109.5
C207 C210 H21C 109.5
H21A C210 H21C 109.5
H21B C210 H21C 109.5
N81 C111 C112 110.1(5)
N81 C111 H11G 109.6
C112 C111 H11G 109.6
N81 C111 H11H 109.6
C112 C111 H11H 109.6
H11G C111 H11H 108.2
N82 C112 C111 109.9(5)
N82 C112 H11I 109.7
C111 C112 H11I 109.7
N82 C112 H11J 109.7
C111 C112 H11J 109.7
H11I C112 H11J 108.2
N81 C113 H11K 109.5
N81 C113 H11L 109.5
H11K C113 H11L 109.5
N81 C113 H11M 109.5
H11K C113 H11M 109.5
H11L C113 H11M 109.5
N82 C114 H11N 109.5
N82 C114 H11O 109.5
H11N C114 H11O 109.5
N82 C114 H11P 109.5
H11N C114 H11P 109.5
H11O C114 H11P 109.5
C123 O121 U2 142.0(4)
C138 O122 U2 141.2(4)
C121 N121 C151 111.7(5)
C121 N121 C153 106.0(5)
C151 N121 C153 107.1(5)
C121 N121 U2 104.3(4)
C151 N121 U2 116.7(4)
C153 N121 U2 110.6(4)
C152 N122 C154 107.6(5)
C152 N122 C136 111.3(5)
C154 N122 C136 106.3(5)
C152 N122 U2 117.5(4)
C154 N122 U2 109.5(3)
C136 N122 U2 104.0(3)
N121 C121 C122 116.9(5)
N121 C121 H12A 108.1
C122 C121 H12A 108.1
N121 C121 H12B 108.1
C122 C121 H12B 108.1
H12A C121 H12B 107.3
C127 C122 C123 122.3(6)
C127 C122 C121 117.2(6)
C123 C122 C121 120.5(6)
O121 C123 C122 118.5(5)
O121 C123 C124 123.2(6)
C122 C123 C124 118.3(6)
C125 C124 C123 116.6(6)
C125 C124 C128 120.0(6)
C123 C124 C128 123.4(6)
C126 C125 C124 125.6(6)
C126 C125 H125 117.2
C124 C125 H125 117.2
C125 C126 C127 116.0(6)
C125 C126 C132 122.7(6)
C127 C126 C132 121.4(7)
C122 C127 C126 120.9(6)
C122 C127 H127 119.6
C126 C127 H127 119.6
C131 C128 C129 105.6(6)
C131 C128 C130 111.8(6)
C129 C128 C130 106.0(6)
C131 C128 C124 112.6(5)
C129 C128 C124 112.8(6)
C130 C128 C124 107.9(6)
C128 C129 H12C 109.5
C128 C129 H12D 109.5
H12C C129 H12D 109.5
C128 C129 H12E 109.5
H12C C129 H12E 109.5
H12D C129 H12E 109.5
C128 C130 H13D 109.5
C128 C130 H13E 109.5
H13D C130 H13E 109.5
C128 C130 H13F 109.5
H13D C130 H13F 109.5
H13E C130 H13F 109.5
C128 C131 H13G 109.5
C128 C131 H13H 109.5
H13G C131 H13H 109.5
C128 C131 H13I 109.5
H13G C131 H13I 109.5
H13H C131 H13I 109.5
C135 C132 C134 129.4(8)
C135 C132 C126 115.9(8)
C134 C132 C126 113.6(7)
C135 C132 C133 85.5(11)
C134 C132 C133 92.4(10)
C126 C132 C133 103.9(8)
C132 C133 H13J 109.5
C132 C133 H13K 109.5
H13J C133 H13K 109.5
C132 C133 H13L 109.5
H13J C133 H13L 109.5
H13K C133 H13L 109.5
C132 C134 H13M 109.5
C132 C134 H13N 109.5
H13M C134 H13N 109.5
C132 C134 H13O 109.5
H13M C134 H13O 109.5
H13N C134 H13O 109.5
C132 C135 H13P 109.5
C132 C135 H13Q 109.5
H13P C135 H13Q 109.5
C132 C135 H13R 109.5
H13P C135 H13R 109.5
H13Q C135 H13R 109.5
C137 C136 N122 115.9(5)
C137 C136 H13S 108.3
N122 C136 H13S 108.3
C137 C136 H13T 108.3
N122 C136 H13T 108.3
H13S C136 H13T 107.4
C142 C137 C138 120.8(6)
C142 C137 C136 118.5(6)
C138 C137 C136 120.7(5)
O122 C138 C139 123.4(6)
O122 C138 C137 117.8(5)
C139 C138 C137 118.8(6)
C138 C139 C140 117.0(6)
C138 C139 C143 124.1(6)
C140 C139 C143 118.8(6)
C141 C140 C139 124.3(6)
C141 C140 H140 117.8
C139 C140 H140 117.8
C142 C141 C140 116.4(6)
C142 C141 C147 121.6(6)
C140 C141 C147 122.0(7)
C141 C142 C137 122.2(6)
C141 C142 H142 118.9
C137 C142 H142 118.9
C145 C143 C144 106.5(6)
C145 C143 C139 107.5(6)
C144 C143 C139 113.1(5)
C145 C143 C146 111.6(6)
C144 C143 C146 105.8(6)
C139 C143 C146 112.2(5)
C143 C144 H14D 109.5
C143 C144 H14E 109.5
H14D C144 H14E 109.5
C143 C144 H14F 109.5
H14D C144 H14F 109.5
H14E C144 H14F 109.5
C143 C145 H14G 109.5
C143 C145 H14H 109.5
H14G C145 H14H 109.5
C143 C145 H14I 109.5
H14G C145 H14I 109.5
H14H C145 H14I 109.5
C143 C146 H14J 109.5
C143 C146 H14K 109.5
H14J C146 H14K 109.5
C143 C146 H14L 109.5
H14J C146 H14L 109.5
H14K C146 H14L 109.5
C150 C147 C148 111.4(10)
C150 C147 C149 111.2(11)
C148 C147 C149 103.4(9)
C150 C147 C141 109.4(7)
C148 C147 C141 113.8(7)
C149 C147 C141 107.4(8)
C147 C148 H14M 109.5
C147 C148 H14N 109.5
H14M C148 H14N 109.5
C147 C148 H14O 109.5
H14M C148 H14O 109.5
H14N C148 H14O 109.5
C147 C149 H14P 109.5
C147 C149 H14Q 109.5
H14P C149 H14Q 109.5
C147 C149 H14R 109.5
H14P C149 H14R 109.5
H14Q C149 H14R 109.5
C147 C150 H15D 109.5
C147 C150 H15E 109.5
H15D C150 H15E 109.5
C147 C150 H15F 109.5
H15D C150 H15F 109.5
H15E C150 H15F 109.5
N121 C151 C152 113.5(5)
N121 C151 H15G 108.9
C152 C151 H15G 108.9
N121 C151 H15H 108.9
C152 C151 H15H 108.9
H15G C151 H15H 107.7
N122 C152 C151 114.2(5)
N122 C152 H15I 108.7
C151 C152 H15I 108.7
N122 C152 H15J 108.7
C151 C152 H15J 108.7
H15I C152 H15J 107.6
N121 C153 H15K 109.5
N121 C153 H15L 109.5
H15K C153 H15L 109.5
N121 C153 H15M 109.5
H15K C153 H15M 109.5
H15L C153 H15M 109.5
N122 C154 H15N 109.5
N122 C154 H15O 109.5
H15N C154 H15O 109.5
N122 C154 H15P 109.5
H15N C154 H15P 109.5
H15O C154 H15P 109.5
N301 C301 C302 173(2)
C301 C302 H30D 109.5
C301 C302 H30E 109.5
H30D C302 H30E 109.5
C301 C302 H30F 109.5
H30D C302 H30F 109.5
H30E C302 H30F 109.5
N302 C303 C304 179(3)
C303 C304 H30G 109.5
C303 C304 H30H 109.5
H30G C304 H30H 109.5
C303 C304 H30I 109.5
H30G C304 H30I 109.5
H30H C304 H30I 109.5
N303 C305 C306 166(3)
C305 C306 H30J 109.5
C305 C306 H30K 109.5
H30J C306 H30K 109.5
C305 C306 H30L 109.5
H30J C306 H30L 109.5
H30K C306 H30L 109.5
N304 C307 C308 173(4)
C307 C308 H30M 109.5
C307 C308 H30N 109.5
H30M C308 H30N 109.5
C307 C308 H30O 109.5
H30M C308 H30O 109.5
H30N C308 H30O 109.5
N305 C309 C310 172(5)
C309 C310 H30P 109.5
C309 C310 H30Q 109.4
H30P C310 H30Q 109.5
C309 C310 H30R 109.5
H30P C310 H30R 109.5
H30Q C310 H30R 109.5

loop_
_geom_bond_atom_site_label_1
_geom_bond_atom_site_label_2
_geom_bond_distance
U1 O41 2.198(4)
U1 O42 2.219(4)
U1 O1 2.284(4)
U1 O2 2.289(4)
U1 N42 2.747(5)
U1 N2 2.757(5)
U1 N41 2.769(5)
U1 N1 2.778(5)
O1 C3 1.370(7)
O2 C18 1.346(7)
N1 C33 1.472(7)
N1 C31 1.479(8)
N1 C1 1.494(8)
N2 C34 1.473(8)
N2 C32 1.476(8)
N2 C16 1.489(8)
C1 C2 1.510(8)
C1 H1A 0.9900
C1 H1B 0.9900
C2 C3 1.385(9)
C2 C7 1.405(9)
C3 C4 1.414(8)
C4 C5 1.401(9)
C4 C8 1.523(9)
C5 C6 1.363(10)
C5 H5 0.9500
C6 C7 1.403(9)
C6 C12 1.531(10)
C7 H7 0.9500
C8 C9 1.533(10)
C8 C11 1.538(9)
C8 C10 1.547(9)
C9 H9A 0.9800
C9 H9B 0.9800
C9 H9C 0.9800
C10 H10A 0.9800
C10 H10B 0.9800
C10 H10C 0.9800
C11 H11A 0.9800
C11 H11B 0.9800
C11 H11C 0.9800
C12 C13 1.416(13)
C12 C14 1.468(15)
C12 C15 1.664(16)
C13 H13A 0.9800
C13 H13B 0.9800
C13 H13C 0.9800
C14 H14A 0.9800
C14 H14B 0.9800
C14 H14C 0.9800
C15 H15A 0.9800
C15 H15B 0.9800
C15 H15C 0.9800
C16 C17 1.493(9)
C16 H16A 0.9900
C16 H16B 0.9900
C17 C22 1.381(9)
C17 C18 1.416(8)
C18 C19 1.388(8)
C19 C20 1.404(9)
C19 C23 1.566(9)
C20 C21 1.418(9)
C20 H20 0.9500
C21 C22 1.390(9)
C21 C27 1.517(9)
C22 H22 0.9500
C23 C26 1.511(9)
C23 C24 1.532(10)
C23 C25 1.532(10)
C24 H24A 0.9800
C24 H24B 0.9800
C24 H24C 0.9800
C25 H25A 0.9800
C25 H25B 0.9800
C25 H25C 0.9800
C26 H26A 0.9800
C26 H26B 0.9800
C26 H26C 0.9800
C27 C28 1.447(14)
C27 C29 1.449(14)
C27 C30 1.483(13)
C28 H28A 0.9800
C28 H28B 0.9800
C28 H28C 0.9800
C29 H29A 0.9800
C29 H29B 0.9800
C29 H29C 0.9800
C30 H30A 0.9800
C30 H30B 0.9800
C30 H30C 0.9800
C31 C32 1.504(9)
C31 H31A 0.9900
C31 H31B 0.9900
C32 H32A 0.9900
C32 H32B 0.9900
C33 H33A 0.9800
C33 H33B 0.9800
C33 H33C 0.9800
C34 H34A 0.9800
C34 H34B 0.9800
C34 H34C 0.9800
O41 C43 1.355(7)
O42 C58 1.372(7)
N41 C73 1.461(8)
N41 C71 1.475(8)
N41 C41 1.482(8)
N42 C72 1.473(7)
N42 C74 1.490(8)
N42 C56 1.499(8)
C41 C42 1.492(9)
C41 H41A 0.9900
C41 H41B 0.9900
C42 C43 1.400(9)
C42 C47 1.403(8)
C43 C44 1.423(9)
C44 C45 1.404(9)
C44 C48 1.537(10)
C45 C46 1.376(10)
C45 H45 0.9500
C46 C47 1.374(10)
C46 C52 1.530(9)
C47 H47 0.9500
C48 C49 1.521(10)
C48 C51 1.536(11)
C48 C50 1.540(11)
C49 H49A 0.9800
C49 H49B 0.9800
C49 H49C 0.9800
C50 H50A 0.9800
C50 H50B 0.9800
C50 H50C 0.9800
C51 H51A 0.9800
C51 H51B 0.9800
C51 H51C 0.9800
C52 C54 1.425(13)
C52 C53 1.486(15)
C52 C55 1.592(17)
C53 H53A 0.9800
C53 H53B 0.9800
C53 H53C 0.9800
C54 H54A 0.9800
C54 H54B 0.9800
C54 H54C 0.9800
C55 H55A 0.9800
C55 H55B 0.9800
C55 H55C 0.9800
C56 C57 1.491(9)
C56 H56A 0.9900
C56 H56B 0.9900
C57 C62 1.401(9)
C57 C58 1.401(9)
C58 C59 1.410(9)
C59 C60 1.401(10)
C59 C63 1.561(10)
C60 C61 1.384(11)
C60 H60 0.9500
C61 C62 1.398(10)
C61 C67 1.537(10)
C62 H62 0.9500
C63 C66 1.525(10)
C63 C65 1.531(9)
C63 C64 1.530(10)
C64 H64A 0.9800
C64 H64B 0.9800
C64 H64C 0.9800
C65 H65A 0.9800
C65 H65B 0.9800
C65 H65C 0.9800
C66 H66A 0.9800
C66 H66B 0.9800
C66 H66C 0.9800
C67 C70 1.499(13)
C67 C68 1.520(11)
C67 C69 1.533(12)
C68 H68A 0.9800
C68 H68B 0.9800
C68 H68C 0.9800
C69 H69A 0.9800
C69 H69B 0.9800
C69 H69C 0.9800
C70 H70A 0.9800
C70 H70B 0.9800
C70 H70C 0.9800
C71 C72 1.515(8)
C71 H71A 0.9900
C71 H71B 0.9900
C72 H72A 0.9900
C72 H72B 0.9900
C73 H73A 0.9800
C73 H73B 0.9800
C73 H73C 0.9800
C74 H74A 0.9800
C74 H74B 0.9800
C74 H74C 0.9800
U2 O82 2.199(4)
U2 O81 2.211(5)
U2 O121 2.273(4)
U2 O122 2.282(4)
U2 N81 2.727(5)
U2 N122 2.750(5)
U2 N82 2.758(5)
U2 N121 2.775(5)
O81 C83 1.365(7)
O82 C98 1.365(7)
N81 C113 1.476(8)
N81 C111 1.483(8)
N81 C81 1.486(8)
N82 C114 1.464(8)
N82 C96 1.478(8)
N82 C112 1.483(7)
C81 C82 1.501(10)
C81 H81A 0.9900
C81 H81B 0.9900
C82 C87 1.379(9)
C82 C83 1.410(9)
C83 C84 1.438(9)
C84 C85 1.380(10)
C84 C88 1.549(10)
C85 C86 1.382(11)
C85 H85 0.9500
C86 C87 1.386(11)
C86 C92 1.522(10)
C87 H87 0.9500
C88 C90 1.525(9)
C88 C89 1.526(10)
C88 C91 1.537(10)
C89 H89A 0.9800
C89 H89B 0.9800
C89 H89C 0.9800
C90 H90A 0.9800
C90 H90B 0.9800
C90 H90C 0.9800
C91 H91A 0.9800
C91 H91B 0.9800
C91 H91C 0.9800
C92 C95 1.500(13)
C92 C93 1.537(11)
C92 C94 1.594(15)
C93 H93A 0.9800
C93 H93B 0.9800
C93 H93C 0.9800
C94 H94A 0.9800
C94 H94B 0.9800
C94 H94C 0.9800
C95 H95A 0.9800
C95 H95B 0.9800
C95 H95C 0.9800
C96 C97 1.510(9)
C96 H96A 0.9900
C96 H96B 0.9900
C97 C102 1.387(9)
C97 C98 1.391(9)
C98 C99 1.435(9)
C99 C100 1.412(10)
C99 C103 1.530(10)
C100 C101 1.358(11)
C100 H100 0.9500
C101 C102 1.391(11)
C101 C207 1.526(11)
C102 H102 0.9500
C103 C104 1.533(11)
C103 C105 1.545(10)
C103 C106 1.548(10)
C104 H10D 0.9800
C104 H10E 0.9800
C104 H10F 0.9800
C105 H10G 0.9800
C105 H10H 0.9800
C105 H10I 0.9800
C106 H10J 0.9800
C106 H10K 0.9800
C106 H10L 0.9800
C207 C209 1.434(14)
C207 C208 1.500(16)
C207 C210 1.61(2)
C208 H20A 0.9800
C208 H20B 0.9800
C208 H20C 0.9800
C209 H20D 0.9800
C209 H20E 0.9800
C209 H20F 0.9800
C210 H21A 0.9800
C210 H21B 0.9800
C210 H21C 0.9800
C111 C112 1.504(9)
C111 H11G 0.9900
C111 H11H 0.9900
C112 H11I 0.9900
C112 H11J 0.9900
C113 H11K 0.9800
C113 H11L 0.9800
C113 H11M 0.9800
C114 H11N 0.9800
C114 H11O 0.9800
C114 H11P 0.9800
O121 C123 1.354(7)
O122 C138 1.348(7)
N121 C121 1.477(8)
N121 C151 1.482(8)
N121 C153 1.494(8)
N122 C152 1.472(8)
N122 C154 1.475(8)
N122 C136 1.511(8)
C121 C122 1.506(8)
C121 H12A 0.9900
C121 H12B 0.9900
C122 C127 1.389(9)
C122 C123 1.391(9)
C123 C124 1.432(8)
C124 C125 1.403(9)
C124 C128 1.540(9)
C125 C126 1.381(9)
C125 H125 0.9500
C126 C127 1.404(9)
C126 C132 1.521(10)
C127 H127 0.9500
C128 C131 1.522(10)
C128 C129 1.529(9)
C128 C130 1.539(9)
C129 H12C 0.9800
C129 H12D 0.9800
C129 H12E 0.9800
C130 H13D 0.9800
C130 H13E 0.9800
C130 H13F 0.9800
C131 H13G 0.9800
C131 H13H 0.9800
C131 H13I 0.9800
C132 C135 1.367(13)
C132 C134 1.458(13)
C132 C133 1.744(19)
C133 H13J 0.9800
C133 H13K 0.9800
C133 H13L 0.9800
C134 H13M 0.9800
C134 H13N 0.9800
C134 H13O 0.9800
C135 H13P 0.9800
C135 H13Q 0.9800
C135 H13R 0.9800
C136 C137 1.487(9)
C136 H13S 0.9900
C136 H13T 0.9900
C137 C142 1.395(8)
C137 C138 1.408(8)
C138 C139 1.408(9)
C139 C140 1.429(9)
C139 C143 1.545(9)
C140 C141 1.383(9)
C140 H140 0.9500
C141 C142 1.381(9)
C141 C147 1.548(9)
C142 H142 0.9500
C143 C145 1.521(9)
C143 C144 1.538(9)
C143 C146 1.546(9)
C144 H14D 0.9800
C144 H14E 0.9800
C144 H14F 0.9800
C145 H14G 0.9800
C145 H14H 0.9800
C145 H14I 0.9800
C146 H14J 0.9800
C146 H14K 0.9800
C146 H14L 0.9800
C147 C150 1.488(13)
C147 C148 1.489(13)
C147 C149 1.529(14)
C148 H14M 0.9800
C148 H14N 0.9800
C148 H14O 0.9800
C149 H14P 0.9800
C149 H14Q 0.9800
C149 H14R 0.9800
C150 H15D 0.9800
C150 H15E 0.9800
C150 H15F 0.9800
C151 C152 1.511(9)
C151 H15G 0.9900
C151 H15H 0.9900
C152 H15I 0.9900
C152 H15J 0.9900
C153 H15K 0.9800
C153 H15L 0.9800
C153 H15M 0.9800
C154 H15N 0.9800
C154 H15O 0.9800
C154 H15P 0.9800
N301 C301 1.214(18)
C301 C302 1.41(2)
C302 H30D 0.9800
C302 H30E 0.9800
C302 H30F 0.9800
N302 C303 1.18(3)
C303 C304 1.45(3)
C304 H30G 0.9800
C304 H30H 0.9800
C304 H30I 0.9800
N303 C305 1.23(4)
C305 C306 1.55(4)
C306 H30J 0.9800
C306 H30K 0.9800
C306 H30L 0.9800
N304 C307 1.159(9)
C307 C308 1.357(9)
C308 H30M 0.9800
C308 H30N 0.9800
C308 H30O 0.9800
N305 C309 1.146(9)
C309 C310 1.352(9)
C310 H30P 0.9800
C310 H30Q 0.9800
C310 H30R 0.9800
